data_7121591
loop_
_publ_author_name
'Kuwabara, Takuya'
'Kato, Takahiro'
'Takano, Kouichi'
'Kodama, Shintaro'
'Manabe, Yuuka'
'Tsuchida, Noriko'
'Takano, Keiko'
'Minami, Yasunori'
'Hiyama, Tamejiro'
'Ishii, Youichi'

_publ_section_title
;
 P-C reductive elimination in Ru(ii) complexes to convert triarylphosphine
 ligands into five- or six-membered phosphacycles.
;
_journal_issue 42
_journal_name_full 'Chemical communications (Cambridge, England)'
_journal_page_first 5357
_journal_page_last 5360
_journal_paper_doi 10.1039/c8cc02539h
_journal_volume 54
_journal_year 2018
_chemical_formula_sum 'C70 H52 B F24 P Ru'
_chemical_formula_weight 1491.96
_space_group_crystal_system triclinic
_space_group_IT_number 2
_space_group_name_Hall '-P 1'
_space_group_name_H-M_alt 'P -1'
_symmetry_space_group_name_Hall '-P 1'
_symmetry_space_group_name_H-M 'P -1'
_atom_sites_solution_hydrogens geom
_audit_creation_method SHELXL-2017/1
_audit_update_record
;
2018-02-28 deposited with the CCDC.
2018-04-30 downloaded from the CCDC.
;
_cell_angle_alpha 109.8153(14)
_cell_angle_beta 93.4840(15)
_cell_angle_gamma 110.4807(13)
_cell_formula_units_Z 4
_cell_length_a 17.512(2)
_cell_length_b 19.924(3)
_cell_length_c 21.061(3)
_cell_measurement_reflns_used 14019
_cell_measurement_temperature 93(2)
_cell_measurement_theta_max 31.29
_cell_measurement_theta_min 2.87
_cell_volume 6340.7(15)
_computing_cell_refinement 'RIGAKU CrystalClear'
_computing_data_collection 'RIGAKU CrystalClear'
_computing_data_reduction 'RIGAKU CrystalClear'
_computing_molecular_graphics 'Yadokari-XG 2009(Wakita Nemoto et al.)'
_computing_publication_material 'Yadokari-XG 2009(Wakita,Nemoto et al.)'
_computing_structure_refinement 'SHELXL-2017/1 (Sheldrick, 2017)'
_computing_structure_solution SIR-2014
_diffrn_ambient_temperature 93(2)
_diffrn_detector_area_resol_mean 28.5714
_diffrn_measured_fraction_theta_full 0.982
_diffrn_measured_fraction_theta_max 0.963
_diffrn_measurement_device_type 'Rigaku VariMax Saturn'
_diffrn_measurement_method 'omega scans'
_diffrn_radiation_monochromator Confocal
_diffrn_radiation_source 'rotating-anode X-ray tube'
_diffrn_radiation_type MoK\a
_diffrn_radiation_wavelength 0.71075
_diffrn_reflns_av_R_equivalents 0.0517
_diffrn_reflns_av_unetI/netI 0.1031
_diffrn_reflns_Laue_measured_fraction_full 0.982
_diffrn_reflns_Laue_measured_fraction_max 0.963
_diffrn_reflns_limit_h_max 22
_diffrn_reflns_limit_h_min -21
_diffrn_reflns_limit_k_max 25
_diffrn_reflns_limit_k_min -25
_diffrn_reflns_limit_l_max 21
_diffrn_reflns_limit_l_min -27
_diffrn_reflns_number 52661
_diffrn_reflns_point_group_measured_fraction_full 0.982
_diffrn_reflns_point_group_measured_fraction_max 0.963
_diffrn_reflns_theta_full 25.242
_diffrn_reflns_theta_max 27.466
_diffrn_reflns_theta_min 3.012
_exptl_absorpt_coefficient_mu 0.387
_exptl_absorpt_correction_T_max 0.930
_exptl_absorpt_correction_T_min 0.919
_exptl_absorpt_correction_type numerical
_exptl_absorpt_process_details 'NUMABS (Rigaku, 1999)'
_exptl_crystal_colour green
_exptl_crystal_density_diffrn 1.563
_exptl_crystal_description prism
_exptl_crystal_F_000 3008
_exptl_crystal_size_max 0.240
_exptl_crystal_size_mid 0.230
_exptl_crystal_size_min 0.190
_refine_diff_density_max 1.045
_refine_diff_density_min -0.948
_refine_diff_density_rms 0.096
_refine_ls_extinction_coef 0.00128(16)
_refine_ls_extinction_expression Fc^*^=kFc[1+0.001xFc^2^\l^3^/sin(2\q)]^-1/4^
_refine_ls_extinction_method 'SHELXL-2017/1 (Sheldrick 2017)'
_refine_ls_goodness_of_fit_ref 1.066
_refine_ls_hydrogen_treatment constr
_refine_ls_matrix_type full
_refine_ls_number_parameters 1803
_refine_ls_number_reflns 27980
_refine_ls_number_restraints 0
_refine_ls_restrained_S_all 1.066
_refine_ls_R_factor_all 0.1080
_refine_ls_R_factor_gt 0.0687
_refine_ls_shift/su_max 0.006
_refine_ls_shift/su_mean 0.000
_refine_ls_structure_factor_coef Fsqd
_refine_ls_weighting_details 'w=1/[\s^2^(Fo^2^)+(0.0760P)^2^] where P=(Fo^2^+2Fc^2^)/3'
_refine_ls_weighting_scheme calc
_refine_ls_wR_factor_gt 0.1515
_refine_ls_wR_factor_ref 0.1771
_reflns_Friedel_coverage 0.000
_reflns_number_gt 18005
_reflns_number_total 27980
_reflns_threshold_expression 'I > 2\s(I)'
_cod_data_source_file c8cc02539h2.cif
_cod_data_source_block aa
_cod_depositor_comments 'Adding full bibliography for 7121586--7121591.cif.'
_cod_original_cell_volume 6340.9(15)
_cod_database_code 7121591
_shelx_shelxl_version_number 2017/1
_shelx_space_group_comment
;
The symmetry employed for this shelxl refinement is uniquely defined
by the following loop, which should always be used as a source of
symmetry information in preference to the above space-group names.
They are only intended as comments.
;
_shelx_estimated_absorpt_t_min 0.913
_shelx_estimated_absorpt_t_max 0.930
_exptl_absorpt_special_details 'Jacobson, R. (1998) Private communication'

loop_
_space_group_symop_operation_xyz
'x, y, z'
'-x, -y, -z'

loop_
_atom_site_label
_atom_site_type_symbol
_atom_site_fract_x
_atom_site_fract_y
_atom_site_fract_z
_atom_site_U_iso_or_equiv
_atom_site_adp_type
_atom_site_occupancy
_atom_site_site_symmetry_order
_atom_site_calc_flag
_atom_site_refinement_flags_posn
_atom_site_refinement_flags_adp
_atom_site_refinement_flags_occupancy
_atom_site_disorder_assembly
_atom_site_disorder_group
Ru1 Ru 0.81776(2) 1.09624(2) -0.32084(2) 0.02412(10) Uani 1 1 d . . . . .
P1 P 0.91908(7) 1.24490(6) -0.18730(5) 0.0242(2) Uani 1 1 d . . . . .
C1 C 0.8187(2) 1.1990(2) -0.2408(2) 0.0267(9) Uani 1 1 d . . . . .
C2 C 0.8124(3) 1.2041(2) -0.3083(2) 0.0298(10) Uani 1 1 d . . . . .
C3 C 0.8786(3) 1.2017(2) -0.3441(2) 0.0268(9) Uani 1 1 d . . . . .
C4 C 0.9493(2) 1.1890(2) -0.3167(2) 0.0242(9) Uani 1 1 d . . . . .
C5 C 0.9798(2) 1.2116(2) -0.24397(19) 0.0225(8) Uani 1 1 d . . . . .
C6 C 1.0528(3) 1.2084(3) -0.2204(2) 0.0299(10) Uani 1 1 d . . . . .
H6 H 1.072053 1.225218 -0.172322 0.036 Uiso 1 1 calc R U . . .
C7 C 1.0996(3) 1.1801(3) -0.2673(2) 0.0347(11) Uani 1 1 d . . . . .
H7 H 1.147971 1.174713 -0.250932 0.042 Uiso 1 1 calc R U . . .
C8 C 1.0752(3) 1.1610(3) -0.3353(2) 0.0361(11) Uani 1 1 d . . . . .
H8 H 1.106416 1.141090 -0.366304 0.043 Uiso 1 1 calc R U . . .
C9 C 1.0042(3) 1.1696(3) -0.3624(2) 0.0318(10) Uani 1 1 d . . . . .
C10 C 0.9906(3) 1.1663(3) -0.4291(2) 0.0428(12) Uani 1 1 d . . . . .
H10 H 1.023962 1.149758 -0.459738 0.051 Uiso 1 1 calc R U . . .
C11 C 0.9292(3) 1.1866(3) -0.4521(2) 0.0453(13) Uani 1 1 d . . . . .
H11 H 0.924785 1.188558 -0.496606 0.054 Uiso 1 1 calc R U . . .
C12 C 0.8753(3) 1.2037(3) -0.4119(2) 0.0399(12) Uani 1 1 d . . . . .
H12 H 0.834024 1.217485 -0.429119 0.048 Uiso 1 1 calc R U . . .
C13 C 0.9190(3) 1.2149(3) -0.1156(2) 0.0282(9) Uani 1 1 d . . . . .
C14 C 0.9382(3) 1.1520(3) -0.1185(2) 0.0336(10) Uani 1 1 d . . . . .
H14 H 0.954478 1.124955 -0.158268 0.040 Uiso 1 1 calc R U . . .
C15 C 0.9335(3) 1.1288(3) -0.0630(2) 0.0386(11) Uani 1 1 d . . . . .
H15 H 0.946864 1.086049 -0.064709 0.046 Uiso 1 1 calc R U . . .
C16 C 0.9095(3) 1.1676(3) -0.0058(2) 0.0410(12) Uani 1 1 d . . . . .
H16 H 0.906696 1.151825 0.032100 0.049 Uiso 1 1 calc R U . . .
C17 C 0.8894(3) 1.2298(3) -0.0030(2) 0.0451(13) Uani 1 1 d . . . . .
H17 H 0.871650 1.255711 0.036344 0.054 Uiso 1 1 calc R U . . .
C18 C 0.8950(3) 1.2539(3) -0.0570(2) 0.0349(10) Uani 1 1 d . . . . .
H18 H 0.882411 1.297291 -0.054497 0.042 Uiso 1 1 calc R U . . .
C19 C 0.9584(2) 1.3493(2) -0.15079(19) 0.0249(9) Uani 1 1 d . . . . .
C20 C 1.0266(3) 1.3935(3) -0.0956(2) 0.0341(10) Uani 1 1 d . . . . .
H20 H 1.052450 1.368256 -0.076078 0.041 Uiso 1 1 calc R U . . .
C21 C 1.0566(3) 1.4735(3) -0.0693(2) 0.0381(11) Uani 1 1 d . . . . .
H21 H 1.102913 1.503179 -0.031737 0.046 Uiso 1 1 calc R U . . .
C22 C 1.0191(3) 1.5104(3) -0.0976(2) 0.0367(11) Uani 1 1 d . . . . .
H22 H 1.039027 1.565493 -0.078500 0.044 Uiso 1 1 calc R U . . .
C23 C 0.9534(3) 1.4682(3) -0.1530(2) 0.0412(12) Uani 1 1 d . . . . .
H23 H 0.929429 1.493867 -0.173598 0.049 Uiso 1 1 calc R U . . .
C24 C 0.9220(3) 1.3870(3) -0.1789(2) 0.0339(10) Uani 1 1 d . . . . .
H24 H 0.875303 1.357564 -0.216145 0.041 Uiso 1 1 calc R U . . .
C25 C 0.7499(3) 1.2022(3) -0.2009(2) 0.0387(11) Uani 1 1 d . . . . .
H25 H 0.757766 1.256459 -0.176736 0.058 Uiso 1 1 calc R U . . .
H25A H 0.751624 1.178453 -0.167320 0.058 Uiso 1 1 calc R U . . .
H25B H 0.695824 1.173844 -0.232953 0.058 Uiso 1 1 calc R U . . .
C26 C 0.7408(3) 1.2174(3) -0.3375(3) 0.0419(12) Uani 1 1 d . . . . .
H26 H 0.759899 1.271483 -0.333378 0.063 Uiso 1 1 calc R U . . .
H26A H 0.696129 1.206748 -0.311981 0.063 Uiso 1 1 calc R U . . .
H26B H 0.719985 1.182721 -0.386234 0.063 Uiso 1 1 calc R U . . .
C27 C 0.7552(3) 0.9984(3) -0.2880(2) 0.0327(10) Uani 1 1 d . . . . .
C28 C 0.6953(3) 1.0078(3) -0.3299(3) 0.0396(12) Uani 1 1 d . . . . .
C29 C 0.7048(3) 1.0040(3) -0.3982(2) 0.0396(12) Uani 1 1 d . . . . .
C30 C 0.7735(3) 0.9922(3) -0.4236(2) 0.0377(11) Uani 1 1 d . . . . .
C31 C 0.8350(3) 0.9872(3) -0.3791(2) 0.0341(10) Uani 1 1 d . . . . .
C32 C 0.8245(3) 0.9872(2) -0.3136(2) 0.0314(10) Uani 1 1 d . . . . .
C33 C 0.7417(3) 0.9992(3) -0.2171(3) 0.0531(15) Uani 1 1 d . . . . .
H33 H 0.702237 0.947904 -0.221846 0.080 Uiso 1 1 calc R U . . .
H33A H 0.719235 1.038192 -0.195513 0.080 Uiso 1 1 calc R U . . .
H33B H 0.794862 1.012030 -0.188307 0.080 Uiso 1 1 calc R U . . .
C34 C 0.6180(3) 1.0149(3) -0.3063(3) 0.0638(17) Uani 1 1 d . . . . .
H34 H 0.571673 0.963800 -0.325638 0.096 Uiso 1 1 calc R U . . .
H34A H 0.604088 1.050969 -0.322087 0.096 Uiso 1 1 calc R U . . .
H34B H 0.627794 1.034475 -0.255870 0.096 Uiso 1 1 calc R U . . .
C35 C 0.6398(3) 1.0108(3) -0.4447(3) 0.0650(18) Uani 1 1 d . . . . .
H35 H 0.667989 1.043837 -0.468708 0.098 Uiso 1 1 calc R U . . .
H35A H 0.606019 1.033888 -0.416638 0.098 Uiso 1 1 calc R U . . .
H35B H 0.603889 0.959100 -0.478585 0.098 Uiso 1 1 calc R U . . .
C36 C 0.7817(4) 0.9863(3) -0.4960(2) 0.0652(18) Uani 1 1 d . . . . .
H36 H 0.727875 0.952198 -0.527543 0.098 Uiso 1 1 calc R U . . .
H36A H 0.823278 0.964693 -0.510030 0.098 Uiso 1 1 calc R U . . .
H36B H 0.799295 1.037991 -0.497598 0.098 Uiso 1 1 calc R U . . .
C37 C 0.9113(3) 0.9765(3) -0.4052(3) 0.0592(16) Uani 1 1 d . . . . .
H37 H 0.958211 0.999661 -0.366112 0.089 Uiso 1 1 calc R U . . .
H37A H 0.925873 1.002097 -0.437696 0.089 Uiso 1 1 calc R U . . .
H37B H 0.898647 0.921023 -0.428424 0.089 Uiso 1 1 calc R U . . .
B1 B 1.3714(3) 1.1737(3) -0.2557(2) 0.0224(10) Uani 1 1 d . . . . .
C38 C 1.3216(2) 1.0795(2) -0.29399(19) 0.0237(9) Uani 1 1 d . . . . .
C39 C 1.2359(2) 1.0405(2) -0.30013(19) 0.0253(9) Uani 1 1 d . . . . .
H39 H 1.204991 1.069570 -0.278763 0.030 Uiso 1 1 calc R U . . .
C40 C 1.1942(3) 0.9605(3) -0.3364(2) 0.0286(9) Uani 1 1 d . . . . .
C41 C 1.2351(3) 0.9163(3) -0.3711(2) 0.0294(10) Uani 1 1 d . . . . .
H41 H 1.206783 0.861982 -0.396160 0.035 Uiso 1 1 calc R U . . .
C42 C 1.3204(3) 0.9546(3) -0.3679(2) 0.0273(9) Uani 1 1 d . . . . .
C43 C 1.3611(3) 1.0321(3) -0.33007(19) 0.0258(9) Uani 1 1 d . . . . .
H43 H 1.419172 1.055453 -0.327889 0.031 Uiso 1 1 calc R U . . .
C44 C 1.1030(3) 0.9230(3) -0.3408(2) 0.0407(12) Uani 1 1 d . . . . .
F1 F 1.05757(17) 0.9221(2) -0.39443(15) 0.0688(10) Uani 1 1 d . . . . .
F2 F 1.07709(17) 0.95881(18) -0.28575(14) 0.0555(8) Uani 1 1 d . . . . .
F3 F 1.0784(2) 0.8494(2) -0.3477(2) 0.0864(12) Uani 1 1 d . . . . .
C45 C 1.3666(3) 0.9068(3) -0.4045(2) 0.0380(11) Uani 1 1 d . . . . .
F4 F 1.3210(2) 0.8482(2) -0.46155(17) 0.0804(12) Uani 1 1 d . . . . .
F5 F 1.4033(3) 0.8844(3) -0.36500(17) 0.0866(13) Uani 1 1 d . . . . .
F6 F 1.42911(19) 0.94806(19) -0.42775(15) 0.0595(8) Uani 1 1 d . . . . .
C46 C 1.3829(2) 1.2046(2) -0.31826(19) 0.0231(9) Uani 1 1 d . . . . .
C47 C 1.3228(2) 1.2241(2) -0.34644(19) 0.0254(9) Uani 1 1 d . . . . .
H47 H 1.275841 1.223437 -0.325921 0.030 Uiso 1 1 calc R U . . .
C48 C 1.3302(2) 1.2446(2) -0.40393(19) 0.0241(9) Uani 1 1 d . . . . .
C49 C 1.3956(3) 1.2430(3) -0.4365(2) 0.0284(10) Uani 1 1 d . . . . .
H49 H 1.399989 1.255961 -0.475964 0.034 Uiso 1 1 calc R U . . .
C50 C 1.4548(2) 1.2224(2) -0.41131(19) 0.0257(9) Uani 1 1 d . . . . .
C51 C 1.4488(3) 1.2048(2) -0.35257(19) 0.0259(9) Uani 1 1 d . . . . .
H51 H 1.491317 1.192561 -0.335186 0.031 Uiso 1 1 calc R U . . .
C52 C 1.2651(3) 1.2657(3) -0.4313(2) 0.0326(10) Uani 1 1 d . . . . .
F7 F 1.2209(2) 1.2875(2) -0.38710(15) 0.0689(11) Uani 1 1 d . . . . .
F8 F 1.2118(2) 1.2076(2) -0.48546(19) 0.0984(15) Uani 1 1 d . . . . .
F9 F 1.2963(2) 1.3217(2) -0.4535(2) 0.0833(13) Uani 1 1 d . . . . .
C53 C 1.5253(3) 1.2198(3) -0.4472(2) 0.0335(11) Uani 1 1 d . . . . .
F10 F 1.5640(2) 1.1803(3) -0.43065(17) 0.0894(14) Uani 1 1 d . . . . .
F11 F 1.50134(17) 1.18799(18) -0.51525(12) 0.0461(7) Uani 1 1 d . . . . .
F12 F 1.58191(19) 1.2906(2) -0.43407(17) 0.0779(12) Uani 1 1 d . . . . .
C54 C 1.4624(2) 1.1978(2) -0.20832(19) 0.0225(8) Uani 1 1 d . . . . .
C55 C 1.5241(2) 1.2731(2) -0.18798(19) 0.0236(9) Uani 1 1 d . . . . .
H55 H 1.515716 1.307091 -0.207628 0.028 Uiso 1 1 calc R U . . .
C56 C 1.5969(3) 1.2996(3) -0.1401(2) 0.0283(9) Uani 1 1 d . . . . .
C57 C 1.6119(3) 1.2510(3) -0.1114(2) 0.0286(9) Uani 1 1 d . . . . .
H57 H 1.661623 1.268917 -0.078681 0.034 Uiso 1 1 calc R U . . .
C58 C 1.5540(2) 1.1769(2) -0.13105(19) 0.0241(9) Uani 1 1 d . . . . .
C59 C 1.4797(2) 1.1503(2) -0.17830(19) 0.0255(9) Uani 1 1 d . . . . .
H59 H 1.440091 1.098856 -0.190319 0.031 Uiso 1 1 calc R U . . .
C60 C 1.6601(3) 1.3811(3) -0.1197(3) 0.0407(12) Uani 1 1 d . . . . .
F13 F 1.6315(3) 1.4297(2) -0.1305(3) 0.083(2) Uani 0.831(8) 1 d . . P A 2
F14 F 1.7159(3) 1.3823(3) -0.1624(3) 0.106(3) Uani 0.831(8) 1 d . . P A 2
F15 F 1.7045(5) 1.4107(3) -0.0591(3) 0.146(4) Uani 0.831(8) 1 d . . P A 2
F16 F 1.6382(11) 1.4275(10) -0.0656(9) 0.041(6) Uiso 0.169(8) 1 d . . P A -2
F17 F 1.6594(14) 1.4039(14) -0.1642(11) 0.058(7) Uiso 0.169(8) 1 d . . P A -2
F18 F 1.7284(10) 1.3908(10) -0.0989(10) 0.029(5) Uiso 0.169(8) 1 d . . P A -2
C61 C 1.5668(3) 1.1228(3) -0.1008(2) 0.0316(10) Uani 1 1 d . . . . .
F19 F 1.5370(2) 1.04970(18) -0.14489(16) 0.0712(11) Uani 1 1 d . . . . .
F20 F 1.5317(2) 1.1227(2) -0.04662(16) 0.0666(10) Uani 1 1 d . . . . .
F21 F 1.64730(18) 1.1418(2) -0.07750(17) 0.0616(9) Uani 1 1 d . . . . .
Ru2 Ru 1.50577(2) 1.65055(2) -0.30936(2) 0.02730(10) Uani 1 1 d . . . . .
P2 P 1.57918(7) 1.75454(7) -0.15054(5) 0.0282(3) Uani 1 1 d . . . . .
C62 C 1.3247(2) 1.2150(2) -0.19910(18) 0.0213(8) Uani 1 1 d . . . . .
C63 C 1.2864(2) 1.1791(2) -0.15570(19) 0.0235(9) Uani 1 1 d . . . . .
H63 H 1.284171 1.128869 -0.162138 0.028 Uiso 1 1 calc R U . . .
C64 C 1.2515(2) 1.2148(2) -0.10363(19) 0.0236(9) Uani 1 1 d . . . . .
C65 C 1.2533(3) 1.2880(2) -0.0928(2) 0.0267(9) Uani 1 1 d . . . . .
H65 H 1.229026 1.312308 -0.057631 0.032 Uiso 1 1 calc R U . . .
C66 C 1.2912(2) 1.3248(2) -0.13427(19) 0.0230(9) Uani 1 1 d . . . . .
C67 C 1.3266(2) 1.2891(2) -0.18604(19) 0.0239(9) Uani 1 1 d . . . . .
H67 H 1.352835 1.316138 -0.213361 0.029 Uiso 1 1 calc R U . . .
C68 C 1.2097(3) 1.1748(3) -0.0590(2) 0.0311(10) Uani 1 1 d . . . . .
F22 F 1.2257(2) 1.11296(16) -0.06427(13) 0.0514(8) Uani 1 1 d . . . . .
F23 F 1.12729(18) 1.1520(2) -0.07333(17) 0.0685(10) Uani 1 1 d . . . . .
F24 F 1.23371(19) 1.22058(16) 0.00795(12) 0.0495(8) Uani 1 1 d . . . . .
C69 C 1.2956(3) 1.4047(3) -0.1218(2) 0.0365(11) Uani 1 1 d . . . . .
F25 F 1.2307(4) 1.4172(3) -0.1009(3) 0.078(2) Uani 0.874(10) 1 d . . P B 3
F26 F 1.3033(6) 1.4234(3) -0.1756(3) 0.115(3) Uani 0.874(10) 1 d . . P B 3
F27 F 1.3581(4) 1.4588(2) -0.0715(4) 0.118(3) Uani 0.874(10) 1 d . . P B 3
F28 F 1.281(2) 1.4382(16) -0.0678(14) 0.049(8) Uiso 0.126(10) 1 d . . P B -3
F29 F 1.2505(15) 1.4007(14) -0.1723(13) 0.036(7) Uiso 0.126(10) 1 d . . P B -3
F30 F 1.3669(13) 1.4489(12) -0.1211(12) 0.023(6) Uiso 0.126(10) 1 d . . P B -3
C70 C 1.4876(3) 1.7226(3) -0.2121(2) 0.0343(11) Uani 1 1 d . . . . .
C71 C 1.4978(3) 1.7599(3) -0.2618(2) 0.0330(10) Uani 1 1 d . . . . .
C72 C 1.5756(3) 1.7769(2) -0.2858(2) 0.0285(9) Uani 1 1 d . . . . .
C73 C 1.6395(2) 1.7515(2) -0.26604(19) 0.0237(9) Uani 1 1 d . . . . .
C74 C 1.6503(3) 1.7378(2) -0.20292(19) 0.0265(9) Uani 1 1 d . . . . .
C75 C 1.7139(3) 1.7187(3) -0.1848(2) 0.0330(10) Uani 1 1 d . . . . .
H75 H 1.717934 1.708179 -0.144234 0.040 Uiso 1 1 calc R U . . .
C76 C 1.7733(3) 1.7147(3) -0.2265(2) 0.0400(12) Uani 1 1 d . . . . .
H76 H 1.815760 1.698874 -0.215341 0.048 Uiso 1 1 calc R U . . .
C77 C 1.7703(3) 1.7334(3) -0.2828(2) 0.0346(11) Uani 1 1 d . . . . .
H77 H 1.811645 1.731018 -0.309689 0.041 Uiso 1 1 calc R U . . .
C78 C 1.7073(3) 1.7565(2) -0.3028(2) 0.0268(9) Uani 1 1 d . . . . .
C79 C 1.7119(3) 1.7851(3) -0.3546(2) 0.0335(10) Uani 1 1 d . . . . .
H79 H 1.754852 1.785314 -0.380109 0.040 Uiso 1 1 calc R U . . .
C80 C 1.6533(3) 1.8136(2) -0.3692(2) 0.0338(11) Uani 1 1 d . . . . .
H80 H 1.658834 1.835613 -0.403137 0.041 Uiso 1 1 calc R U . . .
C81 C 1.5893(3) 1.8107(3) -0.3364(2) 0.0327(10) Uani 1 1 d . . . . .
H81 H 1.551713 1.831786 -0.347224 0.039 Uiso 1 1 calc R U . . .
C82 C 1.5648(3) 1.7009(3) -0.0955(2) 0.0292(10) Uani 1 1 d . . . . .
C83 C 1.5593(3) 1.6251(3) -0.1218(2) 0.0393(11) Uani 1 1 d . . . . .
H83 H 1.564797 1.602359 -0.167957 0.047 Uiso 1 1 calc R U . . .
C84 C 1.5456(3) 1.5822(3) -0.0799(3) 0.0472(13) Uani 1 1 d . . . . .
H84 H 1.543215 1.530737 -0.096805 0.057 Uiso 1 1 calc R U . . .
C85 C 1.5355(3) 1.6161(3) -0.0134(2) 0.0407(12) Uani 1 1 d . . . . .
H85 H 1.524873 1.586806 0.014846 0.049 Uiso 1 1 calc R U . . .
C86 C 1.5404(3) 1.6904(3) 0.0125(2) 0.0364(11) Uani 1 1 d . . . . .
H86 H 1.533289 1.712400 0.058253 0.044 Uiso 1 1 calc R U . . .
C87 C 1.5559(3) 1.7343(3) -0.0284(2) 0.0364(11) Uani 1 1 d . . . . .
H87 H 1.560332 1.786427 -0.010444 0.044 Uiso 1 1 calc R U . . .
C88 C 1.6206(3) 1.8575(3) -0.0976(2) 0.0382(12) Uani 1 1 d . . . . .
C89 C 1.7063(4) 1.8986(3) -0.0761(2) 0.0479(14) Uani 1 1 d . . . . .
H89 H 1.742532 1.872207 -0.087126 0.057 Uiso 1 1 calc R U . . .
C90 C 1.7391(5) 1.9782(3) -0.0385(3) 0.0658(19) Uani 1 1 d . . . . .
H90 H 1.797655 2.006248 -0.023878 0.079 Uiso 1 1 calc R U . . .
C91 C 1.6870(5) 2.0160(4) -0.0225(3) 0.071(2) Uani 1 1 d . . . . .
H91 H 1.709655 2.070605 0.002713 0.086 Uiso 1 1 calc R U . . .
C92 C 1.6034(5) 1.9768(4) -0.0422(3) 0.0659(18) Uani 1 1 d . . . . .
H92 H 1.568106 2.003883 -0.029254 0.079 Uiso 1 1 calc R U . . .
C93 C 1.5682(4) 1.8967(3) -0.0813(3) 0.0526(14) Uani 1 1 d . . . . .
H93 H 1.509594 1.869714 -0.096352 0.063 Uiso 1 1 calc R U . . .
C94 C 1.4066(3) 1.6992(4) -0.1871(3) 0.0498(14) Uani 1 1 d . . . . .
H94 H 1.400924 1.745837 -0.156091 0.075 Uiso 1 1 calc R U . . .
H94A H 1.406761 1.665503 -0.162456 0.075 Uiso 1 1 calc R U . . .
H94B H 1.359813 1.671324 -0.226753 0.075 Uiso 1 1 calc R U . . .
C95 C 1.4342(3) 1.7872(4) -0.2820(3) 0.0525(15) Uani 1 1 d . . . . .
H95 H 1.453306 1.843348 -0.256658 0.079 Uiso 1 1 calc R U . . .
H95A H 1.381265 1.760653 -0.270869 0.079 Uiso 1 1 calc R U . . .
H95B H 1.426338 1.775391 -0.331611 0.079 Uiso 1 1 calc R U . . .
C96 C 1.4282(3) 1.5272(3) -0.3263(2) 0.0483(14) Uani 1 1 d . . . . .
C97 C 1.3818(3) 1.5579(3) -0.3598(2) 0.0487(14) Uani 1 1 d . . . . .
C98 C 1.4147(3) 1.5886(3) -0.4090(2) 0.0422(13) Uani 1 1 d . . . . .
C99 C 1.4926(3) 1.5901(3) -0.4240(2) 0.0327(11) Uani 1 1 d . . . . .
C100 C 1.5394(3) 1.5633(3) -0.3882(2) 0.0357(11) Uani 1 1 d . . . . .
C101 C 1.5067(3) 1.5298(3) -0.3410(2) 0.0396(12) Uani 1 1 d . . . . .
C102 C 1.3906(4) 1.4922(4) -0.2760(3) 0.082(2) Uani 1 1 d . . . . .
H102 H 1.339960 1.445573 -0.300750 0.124 Uiso 1 1 calc R U . . .
H103 H 1.376636 1.530169 -0.240352 0.124 Uiso 1 1 calc R U . . .
H104 H 1.430796 1.478435 -0.254404 0.124 Uiso 1 1 calc R U . . .
C103 C 1.2946(3) 1.5490(5) -0.3486(3) 0.085(3) Uani 1 1 d . . . . .
H105 H 1.285715 1.595251 -0.347592 0.128 Uiso 1 1 calc R U . . .
H106 H 1.288024 1.543028 -0.304729 0.128 Uiso 1 1 calc R U . . .
H107 H 1.253783 1.503081 -0.386348 0.128 Uiso 1 1 calc R U . . .
C104 C 1.3643(3) 1.6176(4) -0.4462(3) 0.0626(17) Uani 1 1 d . . . . .
H108 H 1.400782 1.650814 -0.466559 0.094 Uiso 1 1 calc R U . . .
H109 H 1.339508 1.647575 -0.413291 0.094 Uiso 1 1 calc R U . . .
H110 H 1.319986 1.573268 -0.482639 0.094 Uiso 1 1 calc R U . . .
C105 C 1.5262(3) 1.6224(3) -0.4766(2) 0.0457(13) Uani 1 1 d . . . . .
H111 H 1.555747 1.678931 -0.454054 0.069 Uiso 1 1 calc R U . . .
H112 H 1.479962 1.609861 -0.513044 0.069 Uiso 1 1 calc R U . . .
H113 H 1.564620 1.599476 -0.496633 0.069 Uiso 1 1 calc R U . . .
C106 C 1.6239(3) 1.5685(3) -0.4039(3) 0.0509(14) Uani 1 1 d . . . . .
H114 H 1.617081 1.523524 -0.445325 0.076 Uiso 1 1 calc R U . . .
H115 H 1.657829 1.568951 -0.364867 0.076 Uiso 1 1 calc R U . . .
H116 H 1.651498 1.616269 -0.411641 0.076 Uiso 1 1 calc R U . . .
C107 C 1.5553(4) 1.4950(3) -0.3099(3) 0.0641(18) Uani 1 1 d . . . . .
H117 H 1.608084 1.536082 -0.280898 0.096 Uiso 1 1 calc R U . . .
H118 H 1.566457 1.456096 -0.346772 0.096 Uiso 1 1 calc R U . . .
H119 H 1.522752 1.470355 -0.281688 0.096 Uiso 1 1 calc R U . . .
B2 B 2.0405(3) 1.6612(3) -0.2532(2) 0.0241(10) Uani 1 1 d . . . . .
C108 C 1.9503(3) 1.6203(2) -0.23467(19) 0.0233(9) Uani 1 1 d . . . . .
C109 C 1.9348(2) 1.6424(2) -0.16750(19) 0.0236(9) Uani 1 1 d . . . . .
H120 H 1.976829 1.685515 -0.131487 0.028 Uiso 1 1 calc R U . . .
C110 C 1.8602(3) 1.6035(2) -0.15189(19) 0.0242(9) Uani 1 1 d . . . . .
C111 C 1.7977(3) 1.5389(2) -0.2025(2) 0.0290(9) Uani 1 1 d . . . . .
H121 H 1.746486 1.512292 -0.192091 0.035 Uiso 1 1 calc R U . . .
C112 C 1.8126(3) 1.5149(2) -0.2682(2) 0.0264(9) Uani 1 1 d . . . . .
C113 C 1.8866(2) 1.5549(2) -0.28440(19) 0.0243(9) Uani 1 1 d . . . . .
H122 H 1.893968 1.537157 -0.330618 0.029 Uiso 1 1 calc R U . . .
C114 C 1.8472(3) 1.6279(3) -0.0793(2) 0.0354(11) Uani 1 1 d . . . . .
F31 F 1.8933(2) 1.6997(2) -0.04048(15) 0.0906(14) Uani 1 1 d . . . . .
F32 F 1.8605(3) 1.5850(3) -0.04784(15) 0.0946(15) Uani 1 1 d . . . . .
F33 F 1.76943(19) 1.6205(2) -0.07586(14) 0.0617(9) Uani 1 1 d . . . . .
C115 C 1.7496(3) 1.4429(3) -0.3239(2) 0.0350(11) Uani 1 1 d . . . . .
F34 F 1.78131(19) 1.38992(16) -0.35052(15) 0.0554(8) Uani 1 1 d . . . . .
F35 F 1.68230(18) 1.40835(18) -0.30245(13) 0.0572(9) Uani 1 1 d . . . . .
F36 F 1.72387(19) 1.45677(17) -0.37771(13) 0.0548(9) Uani 1 1 d . . . . .
C116 C 2.0826(2) 1.7559(2) -0.21229(19) 0.0228(8) Uani 1 1 d . . . . .
C117 C 2.0369(3) 1.8005(2) -0.18605(19) 0.0262(9) Uani 1 1 d . . . . .
H123 H 1.979103 1.774616 -0.188608 0.031 Uiso 1 1 calc R U . . .
C118 C 2.0726(3) 1.8811(3) -0.1564(2) 0.0308(10) Uani 1 1 d . . . . .
C119 C 2.1567(3) 1.9211(2) -0.1508(2) 0.0317(10) Uani 1 1 d . . . . .
H124 H 2.181735 1.976161 -0.129508 0.038 Uiso 1 1 calc R U . . .
C120 C 2.2033(3) 1.8788(3) -0.1772(2) 0.0282(9) Uani 1 1 d . . . . .
C121 C 2.1668(3) 1.7982(2) -0.2075(2) 0.0270(9) Uani 1 1 d . . . . .
H125 H 2.200507 1.770780 -0.225613 0.032 Uiso 1 1 calc R U . . .
C122 C 2.0214(3) 1.9257(3) -0.1264(3) 0.0449(13) Uani 1 1 d . . . . .
F37 F 1.9435(2) 1.8851(2) -0.1398(4) 0.182(3) Uani 1 1 d . . . . .
F38 F 2.0271(3) 1.9811(3) -0.14957(19) 0.0940(14) Uani 1 1 d . . . . .
F39 F 2.0454(3) 1.9648(3) -0.06010(16) 0.1018(16) Uani 1 1 d . . . . .
C123 C 2.2945(3) 1.9189(3) -0.1739(2) 0.0376(11) Uani 1 1 d . . . . .
F40 F 2.32233(19) 1.99583(18) -0.1449(2) 0.0755(11) Uani 1 1 d . . . . .
F41 F 2.34181(17) 1.89937(18) -0.13675(15) 0.0527(8) Uani 1 1 d . . . . .
F42 F 2.31511(18) 1.9004(2) -0.23570(15) 0.0620(9) Uani 1 1 d . . . . .
C124 C 2.0975(2) 1.6184(2) -0.23329(19) 0.0232(9) Uani 1 1 d . . . . .
C125 C 2.1573(2) 1.6517(2) -0.17269(19) 0.0239(9) Uani 1 1 d . . . . .
H126 H 2.172266 1.704696 -0.144180 0.029 Uiso 1 1 calc R U . . .
C126 C 2.1960(2) 1.6092(2) -0.1526(2) 0.0247(9) Uani 1 1 d . . . . .
C127 C 2.1770(3) 1.5325(3) -0.1923(2) 0.0272(9) Uani 1 1 d . . . . .
H127 H 2.203485 1.504033 -0.178461 0.033 Uiso 1 1 calc R U . . .
C128 C 2.1180(3) 1.4980(2) -0.2531(2) 0.0262(9) Uani 1 1 d . . . . .
C129 C 2.0793(3) 1.5401(2) -0.2728(2) 0.0263(9) Uani 1 1 d . . . . .
H129 H 2.038927 1.514821 -0.314571 0.032 Uiso 1 1 calc R U . . .
C130 C 2.2542(3) 1.6469(3) -0.0838(2) 0.0321(10) Uani 1 1 d . . . . .
F43 F 2.30035(16) 1.72255(16) -0.06777(12) 0.0412(7) Uani 1 1 d . . . . .
F44 F 2.30810(17) 1.61443(18) -0.07954(13) 0.0482(8) Uani 1 1 d . . . . .
F45 F 2.21300(16) 1.64511(17) -0.03202(12) 0.0451(7) Uani 1 1 d . . . . .
C131 C 2.0953(3) 1.4140(3) -0.2972(2) 0.0327(10) Uani 1 1 d . . . . .
F46 F 2.1490(5) 1.4029(3) -0.3341(5) 0.140(4) Uani 0.786(9) 1 d . . P C 1
F47 F 2.0224(4) 1.3811(3) -0.3393(4) 0.113(3) Uani 0.786(9) 1 d . . P C 1
F48 F 2.0876(5) 1.3698(2) -0.2619(2) 0.082(2) Uani 0.786(9) 1 d . . P C 1
F49 F 2.1474(10) 1.3871(9) -0.2808(8) 0.044(5) Uiso 0.214(9) 1 d . . P C -1
F50 F 2.0971(10) 1.4042(8) -0.3590(7) 0.031(4) Uiso 0.214(9) 1 d . . P C -1
F51 F 2.0231(11) 1.3723(10) -0.2974(10) 0.055(5) Uiso 0.214(9) 1 d . . P C -1
C132 C 2.0285(2) 1.6491(2) -0.33527(19) 0.0234(9) Uani 1 1 d . . . . .
C133 C 2.0794(3) 1.6290(2) -0.3791(2) 0.0270(9) Uani 1 1 d . . . . .
H133 H 2.123084 1.617563 -0.362593 0.032 Uiso 1 1 calc R U . . .
C134 C 2.0690(3) 1.6247(3) -0.4471(2) 0.0326(10) Uani 1 1 d . . . . .
C135 C 2.0054(3) 1.6407(3) -0.4732(2) 0.0343(11) Uani 1 1 d . . . . .
H135 H 1.997547 1.637436 -0.519373 0.041 Uiso 1 1 calc R U . . .
C136 C 1.9539(3) 1.6614(3) -0.4301(2) 0.0301(10) Uani 1 1 d . . . . .
C137 C 1.9653(2) 1.6653(2) -0.36264(19) 0.0259(9) Uani 1 1 d . . . . .
H137 H 1.928844 1.679510 -0.334243 0.031 Uiso 1 1 calc R U . . .
C138 C 2.1265(3) 1.6034(4) -0.4914(2) 0.0461(13) Uani 1 1 d . . . . .
F52 F 2.1498(2) 1.5509(2) -0.48147(17) 0.0755(11) Uani 1 1 d . . . . .
F53 F 2.1952(2) 1.6630(2) -0.4819(2) 0.0983(14) Uani 1 1 d . . . . .
F54 F 2.0922(2) 1.5720(3) -0.55845(15) 0.0937(15) Uani 1 1 d . . . . .
C139 C 1.8845(3) 1.6784(4) -0.4563(2) 0.0452(14) Uani 1 1 d . . . . .
F55 F 1.8862(3) 1.6837(3) -0.51560(17) 0.1144(19) Uani 1 1 d . . . . .
F56 F 1.8112(2) 1.6304(3) -0.4570(2) 0.1025(16) Uani 1 1 d . . . . .
F57 F 1.8852(2) 1.7468(3) -0.41454(19) 0.0840(12) Uani 1 1 d . . . . .
C140 C 0.8865(3) 0.9708(3) -0.2731(3) 0.0573(16) Uani 1 1 d . . . . .
H140 H 0.890263 0.922159 -0.301729 0.086 Uiso 1 1 calc R U . . .
H141 H 0.867634 0.966297 -0.231309 0.086 Uiso 1 1 calc R U . . .
H142 H 0.941404 1.013458 -0.260324 0.086 Uiso 1 1 calc R U . . .

loop_
_atom_site_aniso_label
_atom_site_aniso_U_11
_atom_site_aniso_U_22
_atom_site_aniso_U_33
_atom_site_aniso_U_23
_atom_site_aniso_U_13
_atom_site_aniso_U_12
Ru1 0.01969(17) 0.02381(19) 0.02748(19) 0.01005(15) 0.00068(14) 0.00751(14)
P1 0.0234(5) 0.0246(6) 0.0256(5) 0.0098(5) 0.0059(4) 0.0104(5)
C1 0.016(2) 0.027(2) 0.031(2) 0.0040(18) 0.0004(17) 0.0079(17)
C2 0.025(2) 0.027(2) 0.037(2) 0.014(2) 0.0002(19) 0.0109(19)
C3 0.024(2) 0.025(2) 0.028(2) 0.0134(18) 0.0025(18) 0.0037(18)
C4 0.019(2) 0.023(2) 0.026(2) 0.0059(17) 0.0061(17) 0.0061(17)
C5 0.023(2) 0.022(2) 0.0202(19) 0.0064(17) 0.0016(16) 0.0086(17)
C6 0.025(2) 0.034(3) 0.027(2) 0.0083(19) 0.0030(18) 0.0124(19)
C7 0.022(2) 0.034(3) 0.039(3) 0.009(2) 0.003(2) 0.008(2)
C8 0.026(2) 0.039(3) 0.039(3) 0.010(2) 0.012(2) 0.012(2)
C9 0.024(2) 0.034(3) 0.027(2) 0.0069(19) 0.0052(18) 0.0048(19)
C10 0.039(3) 0.049(3) 0.026(2) 0.007(2) 0.008(2) 0.008(2)
C11 0.042(3) 0.055(3) 0.029(2) 0.019(2) 0.004(2) 0.004(3)
C12 0.038(3) 0.039(3) 0.037(3) 0.021(2) -0.003(2) 0.004(2)
C13 0.029(2) 0.029(2) 0.024(2) 0.0098(18) 0.0051(18) 0.0095(19)
C14 0.035(3) 0.038(3) 0.029(2) 0.014(2) 0.007(2) 0.016(2)
C15 0.048(3) 0.034(3) 0.035(3) 0.019(2) 0.003(2) 0.014(2)
C16 0.049(3) 0.042(3) 0.032(2) 0.022(2) 0.007(2) 0.011(2)
C17 0.057(3) 0.041(3) 0.035(3) 0.013(2) 0.019(2) 0.017(3)
C18 0.043(3) 0.034(3) 0.033(2) 0.014(2) 0.013(2) 0.018(2)
C19 0.025(2) 0.023(2) 0.025(2) 0.0067(18) 0.0069(17) 0.0098(18)
C20 0.034(3) 0.032(3) 0.034(2) 0.013(2) 0.005(2) 0.010(2)
C21 0.046(3) 0.029(3) 0.029(2) 0.009(2) 0.005(2) 0.005(2)
C22 0.036(3) 0.025(2) 0.041(3) 0.008(2) 0.012(2) 0.007(2)
C23 0.049(3) 0.035(3) 0.051(3) 0.022(2) 0.015(3) 0.023(2)
C24 0.032(2) 0.032(3) 0.038(2) 0.011(2) 0.002(2) 0.015(2)
C25 0.028(2) 0.039(3) 0.044(3) 0.010(2) 0.008(2) 0.014(2)
C26 0.032(3) 0.038(3) 0.057(3) 0.021(2) -0.001(2) 0.014(2)
C27 0.031(2) 0.026(2) 0.035(2) 0.015(2) 0.004(2) 0.0016(19)
C28 0.021(2) 0.026(2) 0.062(3) 0.013(2) 0.002(2) 0.0036(19)
C29 0.032(3) 0.028(3) 0.042(3) 0.013(2) -0.020(2) -0.001(2)
C30 0.042(3) 0.023(2) 0.034(2) 0.003(2) -0.006(2) 0.006(2)
C31 0.033(2) 0.023(2) 0.039(3) 0.005(2) 0.004(2) 0.010(2)
C32 0.029(2) 0.020(2) 0.042(3) 0.013(2) -0.005(2) 0.0076(19)
C33 0.051(3) 0.043(3) 0.052(3) 0.022(3) 0.008(3) -0.001(3)
C34 0.032(3) 0.048(4) 0.100(5) 0.023(3) 0.018(3) 0.007(3)
C35 0.046(3) 0.054(4) 0.078(4) 0.026(3) -0.029(3) 0.007(3)
C36 0.088(5) 0.047(4) 0.036(3) 0.007(3) -0.003(3) 0.010(3)
C37 0.054(4) 0.037(3) 0.069(4) -0.002(3) 0.018(3) 0.018(3)
B1 0.021(2) 0.028(3) 0.021(2) 0.010(2) 0.0068(18) 0.013(2)
C38 0.025(2) 0.030(2) 0.022(2) 0.0126(18) 0.0055(17) 0.0144(18)
C39 0.028(2) 0.029(2) 0.023(2) 0.0102(18) 0.0079(17) 0.0149(19)
C40 0.024(2) 0.033(2) 0.026(2) 0.0108(19) 0.0030(18) 0.0098(19)
C41 0.029(2) 0.029(2) 0.025(2) 0.0064(19) 0.0023(18) 0.0111(19)
C42 0.029(2) 0.035(2) 0.024(2) 0.0090(19) 0.0059(18) 0.021(2)
C43 0.024(2) 0.034(2) 0.022(2) 0.0102(18) 0.0036(17) 0.0156(19)
C44 0.032(3) 0.035(3) 0.044(3) 0.003(2) 0.007(2) 0.013(2)
F1 0.0301(16) 0.113(3) 0.0505(18) 0.0158(19) -0.0032(14) 0.0303(19)
F2 0.0333(16) 0.063(2) 0.0494(17) 0.0061(15) 0.0212(13) 0.0085(15)
F3 0.0394(19) 0.038(2) 0.167(4) 0.030(2) 0.032(2) 0.0063(16)
C45 0.035(3) 0.038(3) 0.037(3) 0.002(2) 0.000(2) 0.022(2)
F4 0.050(2) 0.068(2) 0.080(2) -0.0264(19) 0.0083(18) 0.0277(18)
F5 0.133(3) 0.138(4) 0.076(2) 0.068(3) 0.057(2) 0.120(3)
F6 0.058(2) 0.066(2) 0.066(2) 0.0242(18) 0.0337(16) 0.0365(18)
C46 0.022(2) 0.025(2) 0.022(2) 0.0071(17) 0.0028(16) 0.0122(17)
C47 0.019(2) 0.031(2) 0.026(2) 0.0096(18) 0.0030(17) 0.0110(18)
C48 0.023(2) 0.028(2) 0.023(2) 0.0114(18) 0.0017(17) 0.0112(18)
C49 0.027(2) 0.041(3) 0.021(2) 0.0145(19) 0.0104(18) 0.016(2)
C50 0.024(2) 0.034(2) 0.020(2) 0.0095(18) 0.0083(17) 0.0131(19)
C51 0.027(2) 0.034(2) 0.022(2) 0.0104(18) 0.0040(17) 0.0183(19)
C52 0.035(3) 0.050(3) 0.027(2) 0.022(2) 0.010(2) 0.024(2)
F7 0.079(2) 0.134(3) 0.0566(19) 0.059(2) 0.0372(17) 0.088(2)
F8 0.096(3) 0.075(3) 0.094(3) -0.010(2) -0.057(2) 0.053(2)
F9 0.057(2) 0.125(3) 0.145(3) 0.117(3) 0.045(2) 0.055(2)
C53 0.031(2) 0.058(3) 0.021(2) 0.019(2) 0.0060(19) 0.024(2)
F10 0.085(3) 0.199(5) 0.079(2) 0.100(3) 0.062(2) 0.112(3)
F11 0.0452(17) 0.070(2) 0.0287(14) 0.0151(14) 0.0166(12) 0.0309(15)
F12 0.0440(19) 0.073(3) 0.069(2) 0.0004(19) 0.0291(17) -0.0084(18)
C54 0.023(2) 0.029(2) 0.0204(19) 0.0121(17) 0.0102(16) 0.0129(18)
C55 0.026(2) 0.027(2) 0.023(2) 0.0140(18) 0.0065(17) 0.0128(18)
C56 0.029(2) 0.031(2) 0.022(2) 0.0117(19) 0.0064(18) 0.0073(19)
C57 0.026(2) 0.036(3) 0.026(2) 0.0127(19) 0.0040(18) 0.014(2)
C58 0.027(2) 0.030(2) 0.021(2) 0.0138(18) 0.0059(17) 0.0131(18)
C59 0.023(2) 0.029(2) 0.023(2) 0.0070(18) 0.0012(17) 0.0127(18)
C60 0.036(3) 0.046(3) 0.040(3) 0.024(3) 0.003(2) 0.011(2)
F13 0.045(2) 0.025(2) 0.167(6) 0.028(3) -0.005(3) 0.0122(19)
F14 0.093(4) 0.050(3) 0.186(7) 0.053(3) 0.096(4) 0.022(3)
F15 0.183(7) 0.080(4) 0.065(4) 0.048(3) -0.084(4) -0.073(4)
C61 0.032(2) 0.035(3) 0.033(2) 0.014(2) 0.003(2) 0.018(2)
F19 0.111(3) 0.0383(18) 0.0588(19) 0.0112(16) -0.0258(19) 0.0376(19)
F20 0.100(3) 0.091(3) 0.070(2) 0.066(2) 0.0515(19) 0.069(2)
F21 0.0391(17) 0.082(3) 0.087(2) 0.055(2) 0.0031(16) 0.0298(17)
Ru2 0.02287(18) 0.0333(2) 0.02544(19) 0.01405(16) 0.00447(14) 0.00814(15)
P2 0.0342(6) 0.0348(7) 0.0219(5) 0.0136(5) 0.0093(5) 0.0175(5)
C62 0.0163(19) 0.030(2) 0.0168(18) 0.0080(17) -0.0009(15) 0.0105(17)
C63 0.024(2) 0.028(2) 0.022(2) 0.0115(17) 0.0035(17) 0.0126(18)
C64 0.028(2) 0.023(2) 0.0178(19) 0.0067(17) 0.0043(17) 0.0087(18)
C65 0.029(2) 0.027(2) 0.023(2) 0.0073(18) 0.0078(18) 0.0114(19)
C66 0.028(2) 0.023(2) 0.020(2) 0.0080(17) 0.0042(17) 0.0130(18)
C67 0.024(2) 0.031(2) 0.023(2) 0.0143(18) 0.0064(17) 0.0128(18)
C68 0.039(3) 0.029(2) 0.027(2) 0.0097(19) 0.013(2) 0.016(2)
F22 0.093(2) 0.0378(17) 0.0472(16) 0.0285(14) 0.0395(16) 0.0372(17)
F23 0.0374(17) 0.096(3) 0.086(2) 0.064(2) 0.0229(17) 0.0127(18)
F24 0.084(2) 0.0374(16) 0.0280(14) 0.0136(12) 0.0237(14) 0.0223(16)
C69 0.044(3) 0.032(3) 0.035(3) 0.012(2) 0.010(2) 0.018(2)
F25 0.073(4) 0.053(3) 0.154(5) 0.061(3) 0.069(4) 0.050(3)
F26 0.265(9) 0.093(4) 0.100(4) 0.087(3) 0.134(5) 0.134(5)
F27 0.109(4) 0.030(2) 0.161(7) 0.000(3) -0.072(5) 0.016(3)
C70 0.031(2) 0.049(3) 0.032(2) 0.019(2) 0.012(2) 0.022(2)
C71 0.038(3) 0.042(3) 0.030(2) 0.018(2) 0.010(2) 0.024(2)
C72 0.035(2) 0.027(2) 0.021(2) 0.0081(18) 0.0021(18) 0.012(2)
C73 0.027(2) 0.024(2) 0.0160(19) 0.0039(16) 0.0015(16) 0.0097(18)
C74 0.027(2) 0.027(2) 0.021(2) 0.0068(17) 0.0065(17) 0.0082(18)
C75 0.031(2) 0.041(3) 0.027(2) 0.014(2) 0.0038(19) 0.013(2)
C76 0.025(2) 0.054(3) 0.043(3) 0.019(2) 0.006(2) 0.017(2)
C77 0.024(2) 0.039(3) 0.037(2) 0.011(2) 0.0077(19) 0.011(2)
C78 0.023(2) 0.022(2) 0.026(2) 0.0057(18) 0.0026(17) 0.0023(17)
C79 0.037(3) 0.030(2) 0.024(2) 0.0095(19) 0.0072(19) 0.003(2)
C80 0.046(3) 0.023(2) 0.026(2) 0.0083(19) 0.002(2) 0.008(2)
C81 0.044(3) 0.027(2) 0.029(2) 0.0124(19) 0.003(2) 0.016(2)
C82 0.029(2) 0.038(3) 0.026(2) 0.016(2) 0.0102(18) 0.014(2)
C83 0.048(3) 0.038(3) 0.029(2) 0.013(2) 0.011(2) 0.015(2)
C84 0.064(4) 0.038(3) 0.050(3) 0.027(3) 0.020(3) 0.020(3)
C85 0.041(3) 0.045(3) 0.036(3) 0.028(2) 0.007(2) 0.006(2)
C86 0.030(2) 0.049(3) 0.027(2) 0.018(2) 0.0066(19) 0.010(2)
C87 0.038(3) 0.046(3) 0.030(2) 0.017(2) 0.014(2) 0.019(2)
C88 0.065(3) 0.039(3) 0.025(2) 0.022(2) 0.017(2) 0.027(3)
C89 0.068(4) 0.033(3) 0.037(3) 0.011(2) -0.001(3) 0.019(3)
C90 0.091(5) 0.036(3) 0.048(3) 0.011(3) -0.012(3) 0.010(3)
C91 0.118(6) 0.045(4) 0.042(3) 0.013(3) 0.008(4) 0.027(4)
C92 0.116(6) 0.058(4) 0.060(4) 0.033(3) 0.053(4) 0.060(4)
C93 0.077(4) 0.049(3) 0.052(3) 0.028(3) 0.030(3) 0.036(3)
C94 0.038(3) 0.080(4) 0.049(3) 0.034(3) 0.025(2) 0.033(3)
C95 0.055(3) 0.078(4) 0.051(3) 0.033(3) 0.018(3) 0.046(3)
C96 0.052(3) 0.039(3) 0.034(3) 0.018(2) 0.003(2) -0.007(3)
C97 0.028(3) 0.057(4) 0.038(3) 0.018(3) 0.002(2) -0.009(2)
C98 0.027(2) 0.052(3) 0.031(2) 0.013(2) -0.006(2) 0.002(2)
C99 0.035(3) 0.027(2) 0.017(2) 0.0029(18) 0.0009(18) -0.003(2)
C100 0.036(3) 0.027(2) 0.032(2) 0.002(2) 0.001(2) 0.008(2)
C101 0.051(3) 0.022(2) 0.035(3) 0.008(2) 0.000(2) 0.005(2)
C102 0.085(5) 0.071(5) 0.062(4) 0.042(4) 0.010(4) -0.016(4)
C103 0.027(3) 0.131(7) 0.069(4) 0.038(4) 0.008(3) -0.001(4)
C104 0.049(3) 0.099(5) 0.046(3) 0.031(3) 0.000(3) 0.035(4)
C105 0.059(3) 0.034(3) 0.026(2) 0.006(2) 0.014(2) 0.003(2)
C106 0.047(3) 0.036(3) 0.053(3) -0.001(2) 0.005(3) 0.016(3)
C107 0.097(5) 0.044(3) 0.052(3) 0.015(3) -0.001(3) 0.036(4)
B2 0.028(2) 0.025(2) 0.022(2) 0.008(2) 0.0029(19) 0.014(2)
C108 0.030(2) 0.026(2) 0.0193(19) 0.0118(17) 0.0044(17) 0.0148(18)
C109 0.027(2) 0.025(2) 0.0188(19) 0.0067(17) 0.0034(17) 0.0126(18)
C110 0.028(2) 0.026(2) 0.021(2) 0.0095(17) 0.0063(17) 0.0134(18)
C111 0.026(2) 0.029(2) 0.038(2) 0.018(2) 0.0079(19) 0.0122(19)
C112 0.030(2) 0.024(2) 0.023(2) 0.0072(17) 0.0003(18) 0.0097(18)
C113 0.031(2) 0.026(2) 0.0188(19) 0.0087(17) 0.0055(17) 0.0132(18)
C114 0.033(3) 0.043(3) 0.025(2) 0.007(2) 0.009(2) 0.013(2)
F31 0.078(3) 0.068(3) 0.0484(19) -0.0209(17) 0.0387(18) -0.020(2)
F32 0.173(4) 0.143(4) 0.0415(18) 0.056(2) 0.052(2) 0.122(4)
F33 0.0475(18) 0.087(3) 0.0405(16) 0.0115(16) 0.0218(14) 0.0261(18)
C115 0.036(3) 0.028(2) 0.031(2) 0.010(2) 0.004(2) 0.004(2)
F34 0.058(2) 0.0260(16) 0.0621(19) -0.0011(14) 0.0086(15) 0.0117(14)
F35 0.0457(18) 0.053(2) 0.0379(15) 0.0094(14) 0.0049(14) -0.0114(15)
F36 0.0573(19) 0.0508(19) 0.0345(15) 0.0149(14) -0.0132(14) 0.0018(16)
C116 0.026(2) 0.023(2) 0.0201(19) 0.0083(17) 0.0013(16) 0.0106(17)
C117 0.027(2) 0.027(2) 0.024(2) 0.0107(18) 0.0027(17) 0.0094(18)
C118 0.037(3) 0.027(2) 0.034(2) 0.011(2) 0.009(2) 0.020(2)
C119 0.036(3) 0.019(2) 0.036(2) 0.0084(19) 0.003(2) 0.0098(19)
C120 0.028(2) 0.029(2) 0.026(2) 0.0114(19) 0.0027(18) 0.0091(19)
C121 0.032(2) 0.029(2) 0.026(2) 0.0113(18) 0.0093(18) 0.0167(19)
C122 0.044(3) 0.026(3) 0.066(4) 0.013(3) 0.011(3) 0.020(2)
F37 0.047(2) 0.039(2) 0.374(9) -0.023(4) 0.061(4) 0.018(2)
F38 0.152(4) 0.107(3) 0.089(3) 0.052(3) 0.048(3) 0.109(3)
F39 0.162(4) 0.152(4) 0.0455(19) 0.026(2) 0.039(2) 0.130(4)
C123 0.037(3) 0.032(3) 0.046(3) 0.018(2) 0.010(2) 0.012(2)
F40 0.0456(19) 0.0293(18) 0.135(3) 0.024(2) 0.025(2) 0.0025(15)
F41 0.0346(16) 0.067(2) 0.0586(18) 0.0333(17) 0.0013(14) 0.0143(15)
F42 0.0450(18) 0.091(3) 0.0510(18) 0.0362(18) 0.0196(15) 0.0174(18)
C124 0.023(2) 0.029(2) 0.0199(19) 0.0083(17) 0.0041(16) 0.0134(18)
C125 0.027(2) 0.023(2) 0.0202(19) 0.0066(17) 0.0037(17) 0.0103(18)
C126 0.023(2) 0.032(2) 0.023(2) 0.0147(18) 0.0065(17) 0.0114(18)
C127 0.030(2) 0.035(2) 0.027(2) 0.0164(19) 0.0118(18) 0.020(2)
C128 0.031(2) 0.027(2) 0.028(2) 0.0135(18) 0.0117(18) 0.0160(19)
C129 0.028(2) 0.022(2) 0.025(2) 0.0074(17) 0.0004(18) 0.0070(18)
C130 0.031(2) 0.038(3) 0.030(2) 0.014(2) 0.0029(19) 0.016(2)
F43 0.0352(15) 0.0405(17) 0.0334(14) 0.0113(12) -0.0032(12) 0.0032(13)
F44 0.0427(16) 0.068(2) 0.0429(15) 0.0203(15) -0.0034(13) 0.0351(16)
F45 0.0389(16) 0.066(2) 0.0274(13) 0.0223(14) 0.0076(12) 0.0127(15)
C131 0.039(3) 0.031(3) 0.034(3) 0.015(2) 0.009(2) 0.018(2)
F46 0.140(6) 0.034(3) 0.201(8) -0.007(4) 0.145(6) 0.014(3)
F47 0.125(5) 0.036(3) 0.122(5) -0.024(3) -0.086(4) 0.038(3)
F48 0.164(7) 0.026(2) 0.053(3) 0.020(2) 0.019(3) 0.028(3)
C132 0.026(2) 0.026(2) 0.023(2) 0.0109(17) 0.0040(17) 0.0149(18)
C133 0.026(2) 0.036(2) 0.024(2) 0.0130(19) 0.0041(17) 0.0166(19)
C134 0.031(2) 0.041(3) 0.031(2) 0.015(2) 0.0112(19) 0.018(2)
C135 0.035(3) 0.052(3) 0.021(2) 0.016(2) 0.0080(19) 0.022(2)
C136 0.029(2) 0.040(3) 0.026(2) 0.016(2) 0.0058(18) 0.016(2)
C137 0.025(2) 0.036(2) 0.021(2) 0.0151(19) 0.0085(17) 0.0138(19)
C138 0.043(3) 0.076(4) 0.034(3) 0.029(3) 0.016(2) 0.031(3)
F52 0.082(3) 0.108(3) 0.076(2) 0.039(2) 0.0432(19) 0.074(2)
F53 0.068(2) 0.085(3) 0.126(3) 0.025(3) 0.070(2) 0.018(2)
F54 0.086(3) 0.180(4) 0.0344(17) 0.021(2) 0.0228(17) 0.091(3)
C139 0.044(3) 0.083(4) 0.034(3) 0.033(3) 0.014(2) 0.043(3)
F55 0.123(3) 0.273(6) 0.060(2) 0.105(3) 0.055(2) 0.160(4)
F56 0.0330(19) 0.130(4) 0.173(4) 0.101(3) 0.002(2) 0.028(2)
F57 0.089(3) 0.114(3) 0.082(2) 0.037(2) 0.012(2) 0.079(3)
C140 0.054(3) 0.043(3) 0.070(4) 0.016(3) -0.019(3) 0.025(3)

loop_
_atom_type_symbol
_atom_type_description
_atom_type_scat_dispersion_real
_atom_type_scat_dispersion_imag
_atom_type_scat_source
C C 0.0033 0.0016 'International Tables Vol C Tables 4.2.6.8 and 6.1.1.4'
H H 0.0000 0.0000 'International Tables Vol C Tables 4.2.6.8 and 6.1.1.4'
F F 0.0171 0.0103 'International Tables Vol C Tables 4.2.6.8 and 6.1.1.4'
P P 0.1023 0.0942 'International Tables Vol C Tables 4.2.6.8 and 6.1.1.4'
Ru Ru -1.2594 0.8363 'International Tables Vol C Tables 4.2.6.8 and 6.1.1.4'
B B 0.0013 0.0007 'International Tables Vol C Tables 4.2.6.8 and 6.1.1.4'

loop_
_geom_angle_atom_site_label_1
_geom_angle_atom_site_label_2
_geom_angle_atom_site_label_3
_geom_angle
C2 Ru1 C1 40.00(16)
C2 Ru1 C28 112.15(17)
C1 Ru1 C28 102.87(17)
C2 Ru1 C29 107.19(16)
C1 Ru1 C29 124.48(18)
C28 Ru1 C29 37.86(18)
C2 Ru1 C3 38.22(16)
C1 Ru1 C3 68.77(16)
C28 Ru1 C3 142.09(16)
C29 Ru1 C3 115.32(15)
C2 Ru1 C27 137.05(18)
C1 Ru1 C27 105.61(17)
C28 Ru1 C27 37.74(16)
C29 Ru1 C27 67.59(16)
C3 Ru1 C27 174.39(16)
C2 Ru1 C31 153.83(17)
C1 Ru1 C31 164.07(16)
C28 Ru1 C31 79.01(18)
C29 Ru1 C31 66.38(18)
C3 Ru1 C31 119.36(17)
C27 Ru1 C31 66.04(17)
C2 Ru1 C32 169.71(16)
C1 Ru1 C32 129.72(16)
C28 Ru1 C32 66.87(17)
C29 Ru1 C32 78.50(16)
C3 Ru1 C32 147.29(17)
C27 Ru1 C32 36.58(16)
C31 Ru1 C32 36.24(16)
C2 Ru1 C30 123.70(16)
C1 Ru1 C30 157.92(16)
C28 Ru1 C30 66.78(18)
C29 Ru1 C30 36.31(18)
C3 Ru1 C30 106.68(16)
C27 Ru1 C30 78.54(17)
C31 Ru1 C30 37.04(16)
C32 Ru1 C30 65.94(16)
C2 Ru1 C4 68.40(15)
C1 Ru1 C4 79.26(15)
C28 Ru1 C4 177.32(16)
C29 Ru1 C4 139.51(16)
C3 Ru1 C4 37.08(14)
C27 Ru1 C4 143.48(15)
C31 Ru1 C4 99.40(16)
C32 Ru1 C4 113.09(15)
C30 Ru1 C4 110.65(16)
C5 P1 C1 102.27(19)
C5 P1 C19 111.55(19)
C1 P1 C19 114.5(2)
C5 P1 C13 111.9(2)
C1 P1 C13 110.5(2)
C19 P1 C13 106.27(19)
C2 C1 C25 119.9(4)
C2 C1 P1 116.9(3)
C25 C1 P1 113.3(3)
C2 C1 Ru1 68.2(2)
C25 C1 Ru1 125.3(3)
P1 C1 Ru1 105.97(19)
C3 C2 C1 118.5(4)
C3 C2 C26 120.4(4)
C1 C2 C26 121.0(4)
C3 C2 Ru1 75.5(3)
C1 C2 Ru1 71.8(2)
C26 C2 Ru1 127.1(3)
C2 C3 C12 121.5(4)
C2 C3 C4 121.5(4)
C12 C3 C4 116.7(4)
C2 C3 Ru1 66.2(2)
C12 C3 Ru1 125.4(3)
C4 C3 Ru1 76.5(2)
C5 C4 C9 116.0(3)
C5 C4 C3 124.1(4)
C9 C4 C3 118.4(4)
C5 C4 Ru1 94.9(2)
C9 C4 Ru1 122.4(3)
C3 C4 Ru1 66.4(2)
C6 C5 C4 121.7(4)
C6 C5 P1 121.9(3)
C4 C5 P1 116.4(3)
C5 C6 C7 120.6(4)
C8 C7 C6 119.7(4)
C7 C8 C9 122.3(4)
C10 C9 C8 121.2(4)
C10 C9 C4 119.8(4)
C8 C9 C4 118.8(4)
C9 C10 C11 121.4(5)
C12 C11 C10 120.9(4)
C11 C12 C3 122.2(5)
C14 C13 C18 119.5(4)
C14 C13 P1 121.8(3)
C18 C13 P1 118.6(3)
C13 C14 C15 119.7(4)
C16 C15 C14 120.1(5)
C15 C16 C17 120.3(4)
C18 C17 C16 120.1(5)
C17 C18 C13 120.3(5)
C24 C19 C20 119.0(4)
C24 C19 P1 119.5(3)
C20 C19 P1 121.4(3)
C21 C20 C19 120.4(4)
C20 C21 C22 120.0(4)
C23 C22 C21 120.6(4)
C22 C23 C24 119.4(4)
C19 C24 C23 120.6(4)
C32 C27 C28 119.7(4)
C32 C27 C33 121.4(4)
C28 C27 C33 118.9(5)
C32 C27 Ru1 73.2(2)
C28 C27 Ru1 69.7(2)
C33 C27 Ru1 130.3(3)
C27 C28 C29 119.9(4)
C27 C28 C34 121.2(5)
C29 C28 C34 118.7(5)
C27 C28 Ru1 72.6(2)
C29 C28 Ru1 72.4(3)
C34 C28 Ru1 131.5(4)
C30 C29 C28 120.2(4)
C30 C29 C35 119.1(5)
C28 C29 C35 120.7(5)
C30 C29 Ru1 73.8(3)
C28 C29 Ru1 69.7(2)
C35 C29 Ru1 130.0(3)
C29 C30 C31 118.7(4)
C29 C30 C36 119.7(5)
C31 C30 C36 121.5(5)
C29 C30 Ru1 69.9(3)
C31 C30 Ru1 69.9(2)
C36 C30 Ru1 131.8(3)
C32 C31 C30 121.5(4)
C32 C31 C37 118.9(4)
C30 C31 C37 119.5(4)
C32 C31 Ru1 73.1(3)
C30 C31 Ru1 73.1(3)
C37 C31 Ru1 129.8(3)
C31 C32 C27 119.8(4)
C31 C32 C140 118.5(5)
C27 C32 C140 121.6(4)
C31 C32 Ru1 70.7(2)
C27 C32 Ru1 70.2(2)
C140 C32 Ru1 134.5(3)
C46 B1 C38 104.8(3)
C46 B1 C62 113.6(3)
C38 B1 C62 113.5(3)
C46 B1 C54 110.9(3)
C38 B1 C54 112.0(3)
C62 B1 C54 102.3(3)
C39 C38 C43 114.5(4)
C39 C38 B1 123.8(4)
C43 C38 B1 121.3(4)
C40 C39 C38 122.5(4)
C41 C40 C39 121.1(4)
C41 C40 C44 119.3(4)
C39 C40 C44 119.5(4)
C40 C41 C42 117.5(4)
C43 C42 C41 120.8(4)
C43 C42 C45 120.9(4)
C41 C42 C45 118.2(4)
C42 C43 C38 123.5(4)
F3 C44 F1 105.7(4)
F3 C44 F2 106.6(4)
F1 C44 F2 105.0(4)
F3 C44 C40 112.7(4)
F1 C44 C40 112.8(4)
F2 C44 C40 113.4(4)
F5 C45 F4 111.3(5)
F5 C45 F6 104.1(4)
F4 C45 F6 102.2(4)
F5 C45 C42 113.6(4)
F4 C45 C42 113.3(4)
F6 C45 C42 111.4(4)
C51 C46 C47 115.5(4)
C51 C46 B1 121.6(3)
C47 C46 B1 122.5(4)
C48 C47 C46 121.9(4)
C49 C48 C47 120.5(4)
C49 C48 C52 119.8(4)
C47 C48 C52 119.7(4)
C48 C49 C50 119.3(4)
C49 C50 C51 120.1(4)
C49 C50 C53 119.3(4)
C51 C50 C53 120.6(4)
C50 C51 C46 122.7(4)
F7 C52 F9 106.6(4)
F7 C52 F8 106.3(4)
F9 C52 F8 104.1(4)
F7 C52 C48 114.5(3)
F9 C52 C48 112.6(4)
F8 C52 C48 112.0(4)
F10 C53 F11 106.4(4)
F10 C53 F12 107.5(4)
F11 C53 F12 104.5(4)
F10 C53 C50 113.3(4)
F11 C53 C50 112.8(3)
F12 C53 C50 111.8(4)
C59 C54 C55 115.7(4)
C59 C54 B1 123.4(4)
C55 C54 B1 120.3(4)
C56 C55 C54 122.3(4)
C55 C56 C57 120.4(4)
C55 C56 C60 119.9(4)
C57 C56 C60 119.7(4)
C58 C57 C56 118.8(4)
C57 C58 C59 121.0(4)
C57 C58 C61 120.7(4)
C59 C58 C61 118.2(4)
C58 C59 C54 121.7(4)
F17 C60 F18 109.8(15)
F17 C60 F15 133.1(11)
F18 C60 F15 47.1(8)
F17 C60 F13 46.6(12)
F18 C60 F13 129.7(9)
F15 C60 F13 110.7(6)
F17 C60 F14 56.5(13)
F18 C60 F14 60.2(9)
F15 C60 F14 104.8(6)
F13 C60 F14 99.9(5)
F17 C60 F16 107.4(15)
F18 C60 F16 105.3(11)
F15 C60 F16 60.0(8)
F13 C60 F16 61.9(8)
F14 C60 F16 143.3(9)
F17 C60 C56 112.1(11)
F18 C60 C56 114.9(9)
F15 C60 C56 114.7(4)
F13 C60 C56 115.3(4)
F14 C60 C56 109.9(4)
F16 C60 C56 106.8(8)
F17 F13 C60 59.3(13)
F17 F13 F16 119.3(16)
C60 F13 F16 61.3(8)
F17 F14 F18 100.4(13)
F17 F14 C60 53.7(10)
F18 F14 C60 52.5(7)
F18 F15 C60 60.9(10)
F18 F15 F16 122.1(13)
C60 F15 F16 63.7(8)
F15 F16 C60 56.4(8)
F15 F16 F13 103.6(12)
C60 F16 F13 56.8(7)
F13 F17 C60 74.1(15)
F13 F17 F14 137(2)
C60 F17 F14 69.9(14)
F15 F18 C60 72.0(11)
F15 F18 F14 134.5(17)
C60 F18 F14 67.4(10)
F19 C61 F20 106.1(4)
F19 C61 F21 106.5(4)
F20 C61 F21 104.8(3)
F19 C61 C58 113.4(3)
F20 C61 C58 113.2(4)
F21 C61 C58 112.3(4)
C71 Ru2 C70 39.65(16)
C71 Ru2 C97 111.1(2)
C70 Ru2 C97 104.50(19)
C71 Ru2 C98 106.81(18)
C70 Ru2 C98 126.21(18)
C97 Ru2 C98 37.67(17)
C71 Ru2 C100 154.69(17)
C70 Ru2 C100 162.80(17)
C97 Ru2 C100 79.37(19)
C98 Ru2 C100 66.79(18)
C71 Ru2 C72 38.72(16)
C70 Ru2 C72 68.70(17)
C97 Ru2 C72 139.95(19)
C98 Ru2 C72 113.26(17)
C100 Ru2 C72 119.16(17)
C71 Ru2 C96 136.0(2)
C70 Ru2 C96 106.32(19)
C97 Ru2 C96 38.1(2)
C98 Ru2 C96 67.74(18)
C100 Ru2 C96 66.17(19)
C72 Ru2 C96 174.65(19)
C71 Ru2 C99 124.31(17)
C70 Ru2 C99 159.82(17)
C97 Ru2 C99 66.93(17)
C98 Ru2 C99 36.73(17)
C100 Ru2 C99 36.96(17)
C72 Ru2 C99 105.39(15)
C96 Ru2 C99 78.60(17)
C71 Ru2 C101 168.51(17)
C70 Ru2 C101 128.94(17)
C97 Ru2 C101 67.3(2)
C98 Ru2 C101 79.10(19)
C100 Ru2 C101 36.66(17)
C72 Ru2 C101 148.33(18)
C96 Ru2 C101 36.49(19)
C99 Ru2 C101 66.28(17)
C71 Ru2 C73 69.06(16)
C70 Ru2 C73 79.41(15)
C97 Ru2 C73 174.20(15)
C98 Ru2 C73 136.53(16)
C100 Ru2 C73 98.16(15)
C72 Ru2 C73 37.24(14)
C96 Ru2 C73 145.39(18)
C99 Ru2 C73 107.96(14)
C101 Ru2 C73 113.72(16)
C74 P2 C70 102.2(2)
C74 P2 C82 111.8(2)
C70 P2 C82 112.2(2)
C74 P2 C88 107.6(2)
C70 P2 C88 113.8(2)
C82 P2 C88 109.1(2)
C67 C62 C63 115.7(4)
C67 C62 B1 123.6(4)
C63 C62 B1 120.4(4)
C64 C63 C62 122.2(4)
C65 C64 C63 120.6(4)
C65 C64 C68 118.3(4)
C63 C64 C68 121.1(4)
C66 C65 C64 118.4(4)
C65 C66 C67 120.9(4)
C65 C66 C69 118.9(4)
C67 C66 C69 120.2(4)
C66 C67 C62 122.3(4)
F22 C68 F23 107.6(4)
F22 C68 F24 105.3(3)
F23 C68 F24 105.6(4)
F22 C68 C64 113.0(4)
F23 C68 C64 112.1(3)
F24 C68 C64 112.7(4)
F28 C69 F30 103.8(17)
F28 C69 F29 112.6(19)
F30 C69 F29 104.7(14)
F28 C69 F26 129.0(14)
F30 C69 F26 64.6(10)
F29 C69 F26 40.9(11)
F28 C69 F25 44.2(16)
F30 C69 F25 132.9(10)
F29 C69 F25 72.4(12)
F26 C69 F25 105.7(5)
F28 C69 F27 60.9(16)
F30 C69 F27 47.1(9)
F29 C69 F27 137.3(12)
F26 C69 F27 106.8(6)
F25 C69 F27 102.7(5)
F28 C69 C66 116.1(13)
F30 C69 C66 111.2(10)
F29 C69 C66 107.9(11)
F26 C69 C66 114.2(4)
F25 C69 C66 114.2(4)
F27 C69 C66 112.3(4)
F28 F25 C69 61.5(17)
F28 F25 F29 109(2)
C69 F25 F29 51.7(9)
F29 F26 C69 65.9(16)
F29 F26 F30 120.2(19)
C69 F26 F30 55.5(8)
F30 F27 F28 112.6(17)
F30 F27 C69 62.7(12)
F28 F27 C69 55.0(12)
F25 F28 C69 74.2(18)
F25 F28 F27 134(3)
C69 F28 F27 64.1(16)
F26 F29 C69 73.2(16)
F26 F29 F25 118(2)
C69 F29 F25 55.8(11)
F27 F30 C69 70.2(12)
F27 F30 F26 122.9(18)
C69 F30 F26 59.9(10)
C71 C70 C94 121.1(4)
C71 C70 P2 114.4(3)
C94 C70 P2 115.6(3)
C71 C70 Ru2 68.1(2)
C94 C70 Ru2 122.4(3)
P2 C70 Ru2 106.2(2)
C72 C71 C70 117.8(4)
C72 C71 C95 120.5(4)
C70 C71 C95 121.4(4)
C72 C71 Ru2 74.8(3)
C70 C71 Ru2 72.2(3)
C95 C71 Ru2 128.5(4)
C81 C72 C71 121.3(4)
C81 C72 C73 116.8(4)
C71 C72 C73 121.4(4)
C81 C72 Ru2 124.8(3)
C71 C72 Ru2 66.5(2)
C73 C72 Ru2 75.8(2)
C78 C73 C74 116.0(4)
C78 C73 C72 118.0(4)
C74 C73 C72 124.5(4)
C78 C73 Ru2 123.7(3)
C74 C73 Ru2 92.9(3)
C72 C73 Ru2 66.9(2)
C75 C74 C73 122.3(4)
C75 C74 P2 123.7(3)
C73 C74 P2 113.9(3)
C74 C75 C76 119.6(4)
C77 C76 C75 120.5(4)
C76 C77 C78 122.3(4)
C79 C78 C77 121.1(4)
C79 C78 C73 120.7(4)
C77 C78 C73 118.2(4)
C78 C79 C80 120.0(4)
C81 C80 C79 121.6(4)
C80 C81 C72 122.6(4)
C83 C82 C87 120.6(4)
C83 C82 P2 119.3(3)
C87 C82 P2 120.0(4)
C82 C83 C84 119.6(4)
C85 C84 C83 119.0(5)
C86 C85 C84 121.6(4)
C85 C86 C87 119.8(4)
C82 C87 C86 119.4(5)
C93 C88 C89 119.5(5)
C93 C88 P2 120.9(4)
C89 C88 P2 119.6(4)
C90 C89 C88 120.2(6)
C91 C90 C89 119.8(7)
C92 C91 C90 120.8(6)
C91 C92 C93 120.9(6)
C88 C93 C92 118.8(6)
C101 C96 C97 120.0(4)
C101 C96 C102 121.3(5)
C97 C96 C102 118.7(5)
C101 C96 Ru2 73.0(3)
C97 C96 Ru2 69.4(3)
C102 C96 Ru2 130.4(4)
C98 C97 C96 119.6(5)
C98 C97 C103 120.0(5)
C96 C97 C103 120.0(5)
C98 C97 Ru2 72.0(3)
C96 C97 Ru2 72.5(3)
C103 C97 Ru2 133.3(4)
C99 C98 C97 120.0(5)
C99 C98 C104 120.4(4)
C97 C98 C104 119.5(5)
C99 C98 Ru2 73.1(2)
C97 C98 Ru2 70.4(2)
C104 C98 Ru2 130.1(4)
C98 C99 C100 119.8(4)
C98 C99 C105 119.3(4)
C100 C99 C105 120.9(4)
C98 C99 Ru2 70.2(2)
C100 C99 Ru2 70.7(2)
C105 C99 Ru2 130.3(3)
C101 C100 C99 121.2(4)
C101 C100 C106 120.5(5)
C99 C100 C106 118.3(4)
C101 C100 Ru2 73.1(3)
C99 C100 Ru2 72.3(3)
C106 C100 Ru2 129.3(3)
C96 C101 C100 119.3(5)
C96 C101 C107 121.7(5)
C100 C101 C107 119.0(5)
C96 C101 Ru2 70.5(3)
C100 C101 Ru2 70.2(3)
C107 C101 Ru2 133.6(3)
C124 B2 C116 112.8(3)
C124 B2 C108 104.2(3)
C116 B2 C108 113.1(3)
C124 B2 C132 113.1(3)
C116 B2 C132 103.5(3)
C108 B2 C132 110.4(3)
C113 C108 C109 115.4(4)
C113 C108 B2 121.1(3)
C109 C108 B2 123.1(4)
C110 C109 C108 122.4(4)
C109 C110 C111 120.9(4)
C109 C110 C114 120.6(4)
C111 C110 C114 118.5(4)
C112 C111 C110 117.6(4)
C111 C112 C113 121.6(4)
C111 C112 C115 120.0(4)
C113 C112 C115 118.4(4)
C112 C113 C108 122.0(4)
F31 C114 F32 107.0(4)
F31 C114 F33 105.4(4)
F32 C114 F33 104.4(4)
F31 C114 C110 114.2(4)
F32 C114 C110 112.7(4)
F33 C114 C110 112.5(4)
F35 C115 F34 106.5(4)
F35 C115 F36 107.6(4)
F34 C115 F36 104.8(4)
F35 C115 C112 113.4(4)
F34 C115 C112 111.6(4)
F36 C115 C112 112.3(4)
C117 C116 C121 115.2(4)
C117 C116 B2 123.5(4)
C121 C116 B2 120.9(4)
C118 C117 C116 122.6(4)
C119 C118 C117 120.6(4)
C119 C118 C122 119.0(4)
C117 C118 C122 120.3(4)
C120 C119 C118 118.1(4)
C119 C120 C121 120.8(4)
C119 C120 C123 120.6(4)
C121 C120 C123 118.6(4)
C120 C121 C116 122.5(4)
F37 C122 F39 108.5(6)
F37 C122 F38 103.8(5)
F39 C122 F38 102.0(4)
F37 C122 C118 114.6(4)
F39 C122 C118 113.7(4)
F38 C122 C118 113.1(5)
F40 C123 F42 107.6(4)
F40 C123 F41 105.4(4)
F42 C123 F41 104.5(4)
F40 C123 C120 113.3(4)
F42 C123 C120 112.9(4)
F41 C123 C120 112.4(4)
C125 C124 C129 115.6(4)
C125 C124 B2 123.7(4)
C129 C124 B2 120.1(3)
C124 C125 C126 122.0(4)
C127 C126 C125 121.3(4)
C127 C126 C130 119.6(4)
C125 C126 C130 118.9(4)
C126 C127 C128 118.0(4)
C127 C128 C129 120.6(4)
C127 C128 C131 119.3(4)
C129 C128 C131 120.1(4)
C128 C129 C124 122.5(4)
F44 C130 F43 106.0(4)
F44 C130 F45 107.2(3)
F43 C130 F45 105.1(4)
F44 C130 C126 113.5(4)
F43 C130 C126 112.6(4)
F45 C130 C126 111.9(4)
F51 C131 F50 105.5(11)
F51 C131 F46 133.6(9)
F50 C131 F46 48.0(6)
F51 C131 F49 110.3(11)
F50 C131 F49 103.9(10)
F46 C131 F49 58.7(8)
F51 C131 F48 63.2(9)
F50 C131 F48 134.4(7)
F46 C131 F48 105.6(6)
F49 C131 F48 51.1(7)
F51 C131 F47 43.8(8)
F50 C131 F47 64.4(7)
F46 C131 F47 107.2(6)
F49 C131 F47 133.0(8)
F48 C131 F47 102.8(5)
F51 C131 C128 112.2(9)
F50 C131 C128 111.3(7)
F46 C131 C128 113.2(4)
F49 C131 C128 113.0(7)
F48 C131 C128 113.7(4)
F47 C131 C128 113.5(4)
F50 F46 F49 121.1(12)
F50 F46 C131 64.3(8)
F49 F46 C131 60.8(7)
F51 F47 C131 64.2(11)
F51 F47 F50 116.5(13)
C131 F47 F50 55.7(6)
F49 F48 C131 63.6(8)
F49 F48 F51 115.0(11)
C131 F48 F51 56.0(7)
F48 F49 F46 120.0(13)
F48 F49 C131 65.3(9)
F46 F49 C131 60.4(7)
F46 F50 C131 67.7(8)
F46 F50 F47 120.6(13)
C131 F50 F47 60.0(7)
F47 F51 C131 72.0(12)
F47 F51 F48 125.8(17)
C131 F51 F48 60.8(9)
C133 C132 C137 116.0(3)
C133 C132 B2 125.4(3)
C137 C132 B2 118.4(4)
C132 C133 C134 122.6(4)
C135 C134 C133 120.4(4)
C135 C134 C138 119.8(4)
C133 C134 C138 119.8(4)
C136 C135 C134 118.1(4)
C135 C136 C137 120.7(4)
C135 C136 C139 119.8(4)
C137 C136 C139 119.5(4)
C136 C137 C132 122.3(4)
F53 C138 F52 105.9(5)
F53 C138 F54 107.2(4)
F52 C138 F54 104.1(5)
F53 C138 C134 112.4(5)
F52 C138 C134 114.0(4)
F54 C138 C134 112.6(4)
F55 C139 F56 109.7(5)
F55 C139 F57 104.1(5)
F56 C139 F57 101.7(5)
F55 C139 C136 114.7(4)
F56 C139 C136 113.4(5)
F57 C139 C136 112.2(4)

loop_
_geom_bond_atom_site_label_1
_geom_bond_atom_site_label_2
_geom_bond_distance
Ru1 C2 2.111(4)
Ru1 C1 2.160(4)
Ru1 C28 2.195(4)
Ru1 C29 2.231(4)
Ru1 C3 2.233(4)
Ru1 C27 2.233(4)
Ru1 C31 2.240(5)
Ru1 C32 2.271(4)
Ru1 C30 2.283(4)
Ru1 C4 2.370(4)
P1 C5 1.762(4)
P1 C1 1.769(4)
P1 C19 1.800(4)
P1 C13 1.803(4)
C1 C2 1.461(6)
C1 C25 1.517(6)
C2 C3 1.427(6)
C2 C26 1.506(6)
C3 C12 1.440(6)
C3 C4 1.469(5)
C4 C5 1.449(5)
C4 C9 1.455(6)
C5 C6 1.373(5)
C6 C7 1.417(6)
C7 C8 1.350(6)
C8 C9 1.424(6)
C9 C10 1.386(6)
C10 C11 1.389(7)
C11 C12 1.362(7)
C13 C14 1.390(6)
C13 C18 1.393(6)
C14 C15 1.393(6)
C15 C16 1.372(7)
C16 C17 1.385(7)
C17 C18 1.374(6)
C19 C24 1.383(6)
C19 C20 1.398(6)
C20 C21 1.380(6)
C21 C22 1.384(6)
C22 C23 1.375(6)
C23 C24 1.400(6)
C27 C32 1.414(6)
C27 C28 1.433(6)
C27 C33 1.522(6)
C28 C29 1.437(7)
C28 C34 1.505(7)
C29 C30 1.407(7)
C29 C35 1.528(6)
C30 C31 1.437(6)
C30 C36 1.510(7)
C31 C32 1.403(6)
C31 C37 1.529(7)
C32 C140 1.530(6)
B1 C46 1.628(6)
B1 C38 1.635(6)
B1 C62 1.641(6)
B1 C54 1.647(6)
C38 C39 1.402(5)
C38 C43 1.408(5)
C39 C40 1.395(6)
C40 C41 1.376(6)
C40 C44 1.490(6)
C41 C42 1.405(6)
C42 C43 1.362(6)
C42 C45 1.508(6)
C44 F3 1.329(6)
C44 F1 1.332(5)
C44 F2 1.337(5)
C45 F5 1.302(5)
C45 F4 1.312(5)
C45 F6 1.350(6)
C46 C51 1.399(5)
C46 C47 1.407(5)
C47 C48 1.402(5)
C48 C49 1.374(5)
C48 C52 1.493(5)
C49 C50 1.379(6)
C50 C51 1.396(5)
C50 C53 1.493(6)
C52 F7 1.305(5)
C52 F9 1.313(5)
C52 F8 1.316(5)
C53 F10 1.315(5)
C53 F11 1.325(5)
C53 F12 1.332(6)
C54 C59 1.403(5)
C54 C55 1.405(5)
C55 C56 1.390(5)
C56 C57 1.390(6)
C56 C60 1.503(6)
C57 C58 1.366(6)
C58 C59 1.402(5)
C58 C61 1.497(6)
C60 F17 1.17(2)
C60 F18 1.174(17)
C60 F15 1.277(6)
C60 F13 1.311(6)
C60 F14 1.366(7)
C60 F16 1.375(17)
F13 F17 0.99(2)
F13 F16 1.381(18)
F14 F17 1.21(2)
F14 F18 1.284(18)
F15 F18 0.984(16)
F15 F16 1.328(17)
C61 F19 1.322(5)
C61 F20 1.328(5)
C61 F21 1.336(5)
Ru2 C71 2.126(5)
Ru2 C70 2.182(4)
Ru2 C97 2.199(5)
Ru2 C98 2.220(4)
Ru2 C100 2.238(5)
Ru2 C72 2.238(4)
Ru2 C96 2.241(5)
Ru2 C99 2.259(4)
Ru2 C101 2.275(5)
Ru2 C73 2.358(4)
P2 C74 1.757(4)
P2 C70 1.769(4)
P2 C82 1.799(4)
P2 C88 1.813(5)
C62 C67 1.395(5)
C62 C63 1.407(5)
C63 C64 1.392(5)
C64 C65 1.386(6)
C64 C68 1.496(6)
C65 C66 1.380(5)
C66 C67 1.394(5)
C66 C69 1.497(6)
C68 F22 1.328(5)
C68 F23 1.332(5)
C68 F24 1.336(5)
C69 F28 1.20(3)
C69 F30 1.25(2)
C69 F29 1.25(2)
C69 F26 1.308(6)
C69 F25 1.315(6)
C69 F27 1.320(7)
F25 F28 0.95(3)
F25 F29 1.52(3)
F26 F29 0.89(2)
F26 F30 1.37(2)
F27 F30 1.028(19)
F27 F28 1.28(3)
C70 C71 1.462(6)
C70 C94 1.517(6)
C71 C72 1.450(6)
C71 C95 1.497(6)
C72 C81 1.430(6)
C72 C73 1.472(6)
C73 C78 1.451(6)
C73 C74 1.459(5)
C74 C75 1.370(6)
C75 C76 1.408(6)
C76 C77 1.360(6)
C77 C78 1.426(6)
C78 C79 1.384(6)
C79 C80 1.401(6)
C80 C81 1.347(6)
C82 C83 1.386(6)
C82 C87 1.388(6)
C83 C84 1.399(6)
C84 C85 1.387(7)
C85 C86 1.361(7)
C86 C87 1.397(6)
C88 C93 1.389(7)
C88 C89 1.390(7)
C89 C90 1.388(7)
C90 C91 1.364(9)
C91 C92 1.353(9)
C92 C93 1.401(8)
C96 C101 1.414(7)
C96 C97 1.450(8)
C96 C102 1.518(7)
C97 C98 1.427(7)
C97 C103 1.516(7)
C98 C99 1.412(7)
C98 C104 1.519(7)
C99 C100 1.425(6)
C99 C105 1.510(6)
C100 C101 1.419(6)
C100 C106 1.511(7)
C101 C107 1.513(7)
B2 C124 1.639(6)
B2 C116 1.640(6)
B2 C108 1.644(6)
B2 C132 1.652(6)
C108 C113 1.398(5)
C108 C109 1.406(5)
C109 C110 1.390(6)
C110 C111 1.390(6)
C110 C114 1.498(6)
C111 C112 1.378(6)
C112 C113 1.395(6)
C112 C115 1.498(6)
C114 F31 1.299(5)
C114 F32 1.313(6)
C114 F33 1.327(5)
C115 F35 1.333(5)
C115 F34 1.336(5)
C115 F36 1.341(5)
C116 C117 1.397(6)
C116 C121 1.397(6)
C117 C118 1.390(6)
C118 C119 1.383(6)
C118 C122 1.497(6)
C119 C120 1.380(6)
C120 C121 1.390(6)
C120 C123 1.500(6)
C122 F37 1.273(6)
C122 F39 1.301(6)
C122 F38 1.326(6)
C123 F40 1.329(5)
C123 F42 1.335(5)
C123 F41 1.343(5)
C124 C125 1.394(5)
C124 C129 1.403(6)
C125 C126 1.400(5)
C126 C127 1.374(6)
C126 C130 1.501(6)
C127 C128 1.388(6)
C128 C129 1.391(5)
C128 C131 1.502(6)
C130 F44 1.331(5)
C130 F43 1.345(5)
C130 F45 1.346(5)
C131 F51 1.245(17)
C131 F50 1.254(14)
C131 F46 1.288(6)
C131 F49 1.293(14)
C131 F48 1.312(6)
C131 F47 1.315(6)
F46 F50 1.035(13)
F46 F49 1.265(15)
F47 F51 0.956(16)
F47 F50 1.369(15)
F48 F49 1.125(16)
F48 F51 1.341(19)
C132 C133 1.381(5)
C132 C137 1.400(5)
C133 C134 1.401(6)
C134 C135 1.392(6)
C134 C138 1.486(6)
C135 C136 1.383(6)
C136 C137 1.394(5)
C136 C139 1.492(6)
C138 F53 1.306(6)
C138 F52 1.319(6)
C138 F54 1.335(5)
C139 F55 1.290(5)
C139 F56 1.301(6)
C139 F57 1.345(6)

loop_
_geom_torsion_atom_site_label_1
_geom_torsion_atom_site_label_2
_geom_torsion_atom_site_label_3
_geom_torsion_atom_site_label_4
_geom_torsion
C5 P1 C1 C2 -48.0(4)
C19 P1 C1 C2 72.8(4)
C13 P1 C1 C2 -167.3(3)
C5 P1 C1 C25 166.3(3)
C19 P1 C1 C25 -72.9(4)
C13 P1 C1 C25 47.0(4)
C5 P1 C1 Ru1 25.2(2)
C19 P1 C1 Ru1 146.04(18)
C13 P1 C1 Ru1 -94.0(2)
C25 C1 C2 C3 179.3(4)
P1 C1 C2 C3 35.9(5)
Ru1 C1 C2 C3 -61.5(4)
C25 C1 C2 C26 3.7(6)
P1 C1 C2 C26 -139.6(4)
Ru1 C1 C2 C26 123.0(4)
C25 C1 C2 Ru1 -119.2(4)
P1 C1 C2 Ru1 97.4(3)
C1 C2 C3 C12 177.8(4)
C26 C2 C3 C12 -6.6(6)
Ru1 C2 C3 C12 118.3(4)
C1 C2 C3 C4 4.2(6)
C26 C2 C3 C4 179.8(4)
Ru1 C2 C3 C4 -55.4(4)
C1 C2 C3 Ru1 59.6(3)
C26 C2 C3 Ru1 -124.9(4)
C2 C3 C4 C5 -28.7(6)
C12 C3 C4 C5 157.4(4)
Ru1 C3 C4 C5 -79.5(4)
C2 C3 C4 C9 166.1(4)
C12 C3 C4 C9 -7.8(6)
Ru1 C3 C4 C9 115.4(4)
C2 C3 C4 Ru1 50.7(3)
C12 C3 C4 Ru1 -123.2(4)
C9 C4 C5 C6 -5.3(6)
C3 C4 C5 C6 -170.8(4)
Ru1 C4 C5 C6 124.5(4)
C9 C4 C5 P1 173.6(3)
C3 C4 C5 P1 8.1(5)
Ru1 C4 C5 P1 -56.6(3)
C1 P1 C5 C6 -155.4(4)
C19 P1 C5 C6 81.8(4)
C13 P1 C5 C6 -37.2(4)
C1 P1 C5 C4 25.6(3)
C19 P1 C5 C4 -97.2(3)
C13 P1 C5 C4 143.9(3)
C4 C5 C6 C7 -2.1(6)
P1 C5 C6 C7 179.0(3)
C5 C6 C7 C8 4.4(7)
C6 C7 C8 C9 1.4(7)
C7 C8 C9 C10 165.6(5)
C7 C8 C9 C4 -9.1(7)
C5 C4 C9 C10 -164.1(4)
C3 C4 C9 C10 2.3(6)
Ru1 C4 C9 C10 80.9(5)
C5 C4 C9 C8 10.6(6)
C3 C4 C9 C8 177.0(4)
Ru1 C4 C9 C8 -104.4(4)
C8 C9 C10 C11 -169.8(5)
C4 C9 C10 C11 4.8(7)
C9 C10 C11 C12 -6.0(8)
C10 C11 C12 C3 -0.1(8)
C2 C3 C12 C11 -167.0(4)
C4 C3 C12 C11 6.9(7)
Ru1 C3 C12 C11 -85.3(5)
C5 P1 C13 C14 -21.4(4)
C1 P1 C13 C14 91.9(4)
C19 P1 C13 C14 -143.4(4)
C5 P1 C13 C18 161.8(3)
C1 P1 C13 C18 -84.9(4)
C19 P1 C13 C18 39.8(4)
C18 C13 C14 C15 -0.2(7)
P1 C13 C14 C15 -177.0(4)
C13 C14 C15 C16 0.4(7)
C14 C15 C16 C17 0.4(8)
C15 C16 C17 C18 -1.4(8)
C16 C17 C18 C13 1.5(7)
C14 C13 C18 C17 -0.7(7)
P1 C13 C18 C17 176.1(4)
C5 P1 C19 C24 98.5(4)
C1 P1 C19 C24 -17.0(4)
C13 P1 C19 C24 -139.2(4)
C5 P1 C19 C20 -79.7(4)
C1 P1 C19 C20 164.7(3)
C13 P1 C19 C20 42.5(4)
C24 C19 C20 C21 0.5(7)
P1 C19 C20 C21 178.8(3)
C19 C20 C21 C22 0.0(7)
C20 C21 C22 C23 -1.7(7)
C21 C22 C23 C24 2.8(7)
C20 C19 C24 C23 0.6(7)
P1 C19 C24 C23 -177.7(4)
C22 C23 C24 C19 -2.3(7)
C32 C27 C28 C29 1.5(6)
C33 C27 C28 C29 -177.3(4)
Ru1 C27 C28 C29 57.0(4)
C32 C27 C28 C34 176.1(4)
C33 C27 C28 C34 -2.7(7)
Ru1 C27 C28 C34 -128.4(5)
C32 C27 C28 Ru1 -55.5(4)
C33 C27 C28 Ru1 125.7(4)
C27 C28 C29 C30 -1.0(7)
C34 C28 C29 C30 -175.8(4)
Ru1 C28 C29 C30 56.0(4)
C27 C28 C29 C35 177.7(4)
C34 C28 C29 C35 2.9(7)
Ru1 C28 C29 C35 -125.3(4)
C27 C28 C29 Ru1 -57.0(4)
C34 C28 C29 Ru1 128.2(4)
C28 C29 C30 C31 -2.3(7)
C35 C29 C30 C31 179.0(4)
Ru1 C29 C30 C31 51.8(4)
C28 C29 C30 C36 178.5(4)
C35 C29 C30 C36 -0.3(7)
Ru1 C29 C30 C36 -127.5(4)
C28 C29 C30 Ru1 -54.1(4)
C35 C29 C30 Ru1 127.2(4)
C29 C30 C31 C32 5.4(7)
C36 C30 C31 C32 -175.4(4)
Ru1 C30 C31 C32 57.1(4)
C29 C30 C31 C37 -178.4(4)
C36 C30 C31 C37 0.8(7)
Ru1 C30 C31 C37 -126.7(4)
C29 C30 C31 Ru1 -51.7(4)
C36 C30 C31 Ru1 127.5(4)
C30 C31 C32 C27 -5.0(7)
C37 C31 C32 C27 178.8(4)
Ru1 C31 C32 C27 52.2(4)
C30 C31 C32 C140 171.9(4)
C37 C31 C32 C140 -4.3(6)
Ru1 C31 C32 C140 -130.9(4)
C30 C31 C32 Ru1 -57.1(4)
C37 C31 C32 Ru1 126.6(4)
C28 C27 C32 C31 1.5(6)
C33 C27 C32 C31 -179.7(4)
Ru1 C27 C32 C31 -52.4(4)
C28 C27 C32 C140 -175.3(4)
C33 C27 C32 C140 3.4(7)
Ru1 C27 C32 C140 130.8(4)
C28 C27 C32 Ru1 53.9(4)
C33 C27 C32 Ru1 -127.4(4)
C46 B1 C38 C39 -100.9(4)
C62 B1 C38 C39 23.6(5)
C54 B1 C38 C39 138.9(4)
C46 B1 C38 C43 72.1(4)
C62 B1 C38 C43 -163.3(3)
C54 B1 C38 C43 -48.1(5)
C43 C38 C39 C40 2.8(5)
B1 C38 C39 C40 176.3(4)
C38 C39 C40 C41 -3.1(6)
C38 C39 C40 C44 -179.9(4)
C39 C40 C41 C42 0.6(6)
C44 C40 C41 C42 177.4(4)
C40 C41 C42 C43 2.0(6)
C40 C41 C42 C45 178.9(4)
C41 C42 C43 C38 -2.3(6)
C45 C42 C43 C38 -179.1(4)
C39 C38 C43 C42 -0.2(6)
B1 C38 C43 C42 -173.8(4)
C41 C40 C44 F3 31.5(6)
C39 C40 C44 F3 -151.7(4)
C41 C40 C44 F1 -88.1(5)
C39 C40 C44 F1 88.8(5)
C41 C40 C44 F2 152.7(4)
C39 C40 C44 F2 -30.4(6)
C43 C42 C45 F5 82.7(6)
C41 C42 C45 F5 -94.2(5)
C43 C42 C45 F4 -149.0(4)
C41 C42 C45 F4 34.1(6)
C43 C42 C45 F6 -34.5(5)
C41 C42 C45 F6 148.6(4)
C38 B1 C46 C51 -84.3(4)
C62 B1 C46 C51 151.3(4)
C54 B1 C46 C51 36.7(5)
C38 B1 C46 C47 88.3(4)
C62 B1 C46 C47 -36.1(5)
C54 B1 C46 C47 -150.7(4)
C51 C46 C47 C48 -1.7(6)
B1 C46 C47 C48 -174.7(4)
C46 C47 C48 C49 2.7(6)
C46 C47 C48 C52 -179.3(4)
C47 C48 C49 C50 -1.2(6)
C52 C48 C49 C50 -179.1(4)
C48 C49 C50 C51 -1.2(7)
C48 C49 C50 C53 179.2(4)
C49 C50 C51 C46 2.1(7)
C53 C50 C51 C46 -178.3(4)
C47 C46 C51 C50 -0.7(6)
B1 C46 C51 C50 172.4(4)
C49 C48 C52 F7 -160.8(4)
C47 C48 C52 F7 21.2(6)
C49 C48 C52 F9 -38.9(6)
C47 C48 C52 F9 143.1(4)
C49 C48 C52 F8 78.1(6)
C47 C48 C52 F8 -99.9(5)
C49 C50 C53 F10 -162.8(4)
C51 C50 C53 F10 17.6(6)
C49 C50 C53 F11 -41.9(6)
C51 C50 C53 F11 138.5(4)
C49 C50 C53 F12 75.5(5)
C51 C50 C53 F12 -104.1(5)
C46 B1 C54 C59 -144.1(4)
C38 B1 C54 C59 -27.5(5)
C62 B1 C54 C59 94.4(4)
C46 B1 C54 C55 44.7(5)
C38 B1 C54 C55 161.4(3)
C62 B1 C54 C55 -76.8(4)
C59 C54 C55 C56 -1.3(6)
B1 C54 C55 C56 170.5(4)
C54 C55 C56 C57 1.3(6)
C54 C55 C56 C60 -179.3(4)
C55 C56 C57 C58 0.0(6)
C60 C56 C57 C58 -179.4(4)
C56 C57 C58 C59 -1.2(6)
C56 C57 C58 C61 -179.1(4)
C57 C58 C59 C54 1.2(6)
C61 C58 C59 C54 179.1(4)
C55 C54 C59 C58 0.1(6)
B1 C54 C59 C58 -171.5(4)
C55 C56 C60 F17 -29.3(16)
C57 C56 C60 F17 150.2(15)
C55 C56 C60 F18 -155.6(11)
C57 C56 C60 F18 23.9(12)
C55 C56 C60 F15 152.2(7)
C57 C56 C60 F15 -28.4(9)
C55 C56 C60 F13 21.8(7)
C57 C56 C60 F13 -158.8(5)
C55 C56 C60 F14 -90.1(6)
C57 C56 C60 F14 89.3(6)
C55 C56 C60 F16 88.1(10)
C57 C56 C60 F16 -92.5(10)
F18 C60 F13 F17 80(2)
F15 C60 F13 F17 130.4(16)
F14 C60 F13 F17 20.3(15)
F16 C60 F13 F17 166.4(17)
C56 C60 F13 F17 -97.3(15)
F17 C60 F13 F16 -166.4(17)
F18 C60 F13 F16 -86.8(15)
F15 C60 F13 F16 -36.0(9)
F14 C60 F13 F16 -146.1(9)
C56 C60 F13 F16 96.3(9)
F18 C60 F14 F17 -148.0(17)
F15 C60 F14 F17 -132.3(14)
F13 C60 F14 F17 -17.6(13)
F16 C60 F14 F17 -73(2)
C56 C60 F14 F17 104.0(13)
F17 C60 F14 F18 148.0(17)
F15 C60 F14 F18 15.7(11)
F13 C60 F14 F18 130.4(10)
F16 C60 F14 F18 74.9(18)
C56 C60 F14 F18 -108.0(10)
F17 C60 F15 F18 -76(2)
F13 C60 F15 F18 -125.6(13)
F14 C60 F15 F18 -18.7(13)
F16 C60 F15 F18 -162.4(16)
C56 C60 F15 F18 101.9(13)
F17 C60 F15 F16 86(2)
F18 C60 F15 F16 162.4(16)
F13 C60 F15 F16 36.8(9)
F14 C60 F15 F16 143.7(10)
C56 C60 F15 F16 -95.8(10)
F18 F15 F16 C60 18.2(16)
F18 F15 F16 F13 -15(2)
C60 F15 F16 F13 -33.2(7)
F17 C60 F16 F15 -130.2(13)
F18 C60 F16 F15 -13.3(12)
F13 C60 F16 F15 -140.5(9)
F14 C60 F16 F15 -73.6(15)
C56 C60 F16 F15 109.3(6)
F17 C60 F16 F13 10.3(13)
F18 C60 F16 F13 127.2(10)
F15 C60 F16 F13 140.5(9)
F14 C60 F16 F13 67.0(15)
C56 C60 F16 F13 -110.2(6)
F17 F13 F16 F15 20(2)
C60 F13 F16 F15 33.0(7)
F17 F13 F16 C60 -13.4(17)
F16 F13 F17 C60 13.7(17)
C60 F13 F17 F14 -34(2)
F16 F13 F17 F14 -21(4)
F18 C60 F17 F13 -126.5(13)
F15 C60 F17 F13 -77(2)
F14 C60 F17 F13 -155.7(17)
F16 C60 F17 F13 -12.5(16)
C56 C60 F17 F13 104.5(11)
F18 C60 F17 F14 29.2(15)
F15 C60 F17 F14 78.4(19)
F13 C60 F17 F14 155.7(17)
F16 C60 F17 F14 143.2(10)
C56 C60 F17 F14 -99.8(9)
F18 F14 F17 F13 10(3)
C60 F14 F17 F13 35(3)
F18 F14 F17 C60 -25.3(13)
F16 F15 F18 C60 -18.7(16)
C60 F15 F18 F14 27.5(17)
F16 F15 F18 F14 9(3)
F17 C60 F18 F15 131.1(15)
F13 C60 F18 F15 81.7(15)
F14 C60 F18 F15 159.1(14)
F16 C60 F18 F15 15.8(14)
C56 C60 F18 F15 -101.4(10)
F17 C60 F18 F14 -28.0(15)
F15 C60 F18 F14 -159.1(14)
F13 C60 F18 F14 -77.4(12)
F16 C60 F18 F14 -143.3(9)
C56 C60 F18 F14 99.5(8)
F17 F14 F18 F15 -3(3)
C60 F14 F18 F15 -28.4(18)
F17 F14 F18 C60 25.7(14)
C57 C58 C61 F19 -145.3(4)
C59 C58 C61 F19 36.8(6)
C57 C58 C61 F20 93.8(5)
C59 C58 C61 F20 -84.1(5)
C57 C58 C61 F21 -24.6(6)
C59 C58 C61 F21 157.5(4)
C46 B1 C62 C67 -26.7(5)
C38 B1 C62 C67 -146.3(4)
C54 B1 C62 C67 92.9(4)
C46 B1 C62 C63 159.4(3)
C38 B1 C62 C63 39.8(5)
C54 B1 C62 C63 -81.0(4)
C67 C62 C63 C64 0.8(5)
B1 C62 C63 C64 175.1(3)
C62 C63 C64 C65 0.2(6)
C62 C63 C64 C68 178.9(3)
C63 C64 C65 C66 -0.7(6)
C68 C64 C65 C66 -179.4(4)
C64 C65 C66 C67 0.2(6)
C64 C65 C66 C69 -178.3(4)
C65 C66 C67 C62 0.8(6)
C69 C66 C67 C62 179.3(4)
C63 C62 C67 C66 -1.3(5)
B1 C62 C67 C66 -175.4(3)
C65 C64 C68 F22 -167.4(4)
C63 C64 C68 F22 13.9(6)
C65 C64 C68 F23 70.7(5)
C63 C64 C68 F23 -108.0(5)
C65 C64 C68 F24 -48.2(5)
C63 C64 C68 F24 133.1(4)
C65 C66 C69 F28 15(2)
C67 C66 C69 F28 -164(2)
C65 C66 C69 F30 133.0(13)
C67 C66 C69 F30 -45.5(13)
C65 C66 C69 F29 -112.7(14)
C67 C66 C69 F29 68.7(14)
C65 C66 C69 F26 -156.2(6)
C67 C66 C69 F26 25.2(8)
C65 C66 C69 F25 -34.4(6)
C67 C66 C69 F25 147.0(5)
C65 C66 C69 F27 82.1(7)
C67 C66 C69 F27 -96.5(7)
F30 C69 F25 F28 -61(2)
F29 C69 F25 F28 -155(2)
F26 C69 F25 F28 -130.4(19)
F27 C69 F25 F28 -18.7(19)
C66 C69 F25 F28 103.2(19)
F28 C69 F25 F29 155(2)
F30 C69 F25 F29 93.9(18)
F26 C69 F25 F29 24.2(12)
F27 C69 F25 F29 135.9(12)
C66 C69 F25 F29 -102.2(12)
F28 C69 F26 F29 -80(3)
F30 C69 F26 F29 -167(2)
F25 C69 F26 F29 -36.6(18)
F27 C69 F26 F29 -145.5(18)
C66 C69 F26 F29 89.7(18)
F28 C69 F26 F30 87(2)
F29 C69 F26 F30 167(2)
F25 C69 F26 F30 130.5(11)
F27 C69 F26 F30 21.6(11)
C66 C69 F26 F30 -103.1(11)
F28 C69 F27 F30 -153(2)
F29 C69 F27 F30 -60(2)
F26 C69 F27 F30 -27.1(14)
F25 C69 F27 F30 -138.0(14)
C66 C69 F27 F30 98.8(14)
F30 C69 F27 F28 153(2)
F29 C69 F27 F28 93(2)
F26 C69 F27 F28 125.7(16)
F25 C69 F27 F28 14.8(15)
C66 C69 F27 F28 -108.4(15)
F29 F25 F28 C69 -20.9(18)
C69 F25 F28 F27 26(3)
F29 F25 F28 F27 5(4)
F30 C69 F28 F25 138.9(15)
F29 C69 F28 F25 26(2)
F26 C69 F28 F25 71(2)
F27 C69 F28 F25 159(2)
C66 C69 F28 F25 -98.7(15)
F30 C69 F28 F27 -20.2(15)
F29 C69 F28 F27 -132.8(14)
F26 C69 F28 F27 -88.5(18)
F25 C69 F28 F27 -159(2)
C66 C69 F28 F27 102.2(10)
F30 F27 F28 F25 -2(4)
C69 F27 F28 F25 -28(3)
F30 F27 F28 C69 26.1(19)
F30 F26 F29 C69 -12(2)
C69 F26 F29 F25 34.4(15)
F30 F26 F29 F25 22(3)
F28 C69 F29 F26 124.0(19)
F30 C69 F29 F26 12.0(19)
F25 C69 F29 F26 143.0(17)
F27 C69 F29 F26 53(2)
C66 C69 F29 F26 -106.6(14)
F28 C69 F29 F25 -18.9(17)
F30 C69 F29 F25 -131.0(11)
F26 C69 F29 F25 -143.0(17)
F27 C69 F29 F25 -89.9(15)
C66 C69 F29 F25 110.5(6)
F28 F25 F29 F26 -17(3)
C69 F25 F29 F26 -40.8(19)
F28 F25 F29 C69 24(2)
F28 F27 F30 C69 -23.9(18)
F28 F27 F30 F26 6(3)
C69 F27 F30 F26 29.8(14)
F28 C69 F30 F27 24.3(19)
F29 C69 F30 F27 142.5(14)
F26 C69 F30 F27 151.2(14)
F25 C69 F30 F27 63.0(17)
C66 C69 F30 F27 -101.2(10)
F28 C69 F30 F26 -126.9(15)
F29 C69 F30 F26 -8.7(14)
F25 C69 F30 F26 -88.2(13)
F27 C69 F30 F26 -151.2(14)
C66 C69 F30 F26 107.6(7)
F29 F26 F30 F27 -19(3)
C69 F26 F30 F27 -32.7(15)
F29 F26 F30 C69 14(2)
C74 P2 C70 C71 -55.3(4)
C82 P2 C70 C71 -175.2(3)
C88 P2 C70 C71 60.3(4)
C74 P2 C70 C94 156.9(4)
C82 P2 C70 C94 37.1(5)
C88 P2 C70 C94 -87.4(4)
C74 P2 C70 Ru2 17.6(3)
C82 P2 C70 Ru2 -102.3(2)
C88 P2 C70 Ru2 133.2(2)
C94 C70 C71 C72 -176.9(4)
P2 C70 C71 C72 37.2(5)
Ru2 C70 C71 C72 -61.3(4)
C94 C70 C71 C95 9.2(7)
P2 C70 C71 C95 -136.6(4)
Ru2 C70 C71 C95 124.8(5)
C94 C70 C71 Ru2 -115.6(5)
P2 C70 C71 Ru2 98.5(3)
C70 C71 C72 C81 177.6(4)
C95 C71 C72 C81 -8.5(7)
Ru2 C71 C72 C81 117.6(4)
C70 C71 C72 C73 5.4(6)
C95 C71 C72 C73 179.3(4)
Ru2 C71 C72 C73 -54.6(4)
C70 C71 C72 Ru2 60.0(4)
C95 C71 C72 Ru2 -126.1(5)
C81 C72 C73 C78 -5.0(6)
C71 C72 C73 C78 167.6(4)
Ru2 C72 C73 C78 117.2(3)
C81 C72 C73 C74 160.9(4)
C71 C72 C73 C74 -26.6(6)
Ru2 C72 C73 C74 -77.0(4)
C81 C72 C73 Ru2 -122.1(4)
C71 C72 C73 Ru2 50.4(4)
C78 C73 C74 C75 -9.9(6)
C72 C73 C74 C75 -176.0(4)
Ru2 C73 C74 C75 120.2(4)
C78 C73 C74 P2 166.1(3)
C72 C73 C74 P2 0.0(5)
Ru2 C73 C74 P2 -63.9(3)
C70 P2 C74 C75 -148.5(4)
C82 P2 C74 C75 -28.3(4)
C88 P2 C74 C75 91.4(4)
C70 P2 C74 C73 35.6(4)
C82 P2 C74 C73 155.8(3)
C88 P2 C74 C73 -84.5(3)
C73 C74 C75 C76 2.5(7)
P2 C74 C75 C76 -173.1(4)
C74 C75 C76 C77 3.2(7)
C75 C76 C77 C78 -1.0(7)
C76 C77 C78 C79 171.3(4)
C76 C77 C78 C73 -6.8(7)
C74 C73 C78 C79 -166.4(4)
C72 C73 C78 C79 0.6(6)
Ru2 C73 C78 C79 80.4(5)
C74 C73 C78 C77 11.7(6)
C72 C73 C78 C77 178.7(4)
Ru2 C73 C78 C77 -101.6(4)
C77 C78 C79 C80 -174.4(4)
C73 C78 C79 C80 3.6(6)
C78 C79 C80 C81 -3.3(7)
C79 C80 C81 C72 -1.4(7)
C71 C72 C81 C80 -167.1(4)
C73 C72 C81 C80 5.5(6)
Ru2 C72 C81 C80 -85.5(5)
C74 P2 C82 C83 -40.9(4)
C70 P2 C82 C83 73.2(4)
C88 P2 C82 C83 -159.8(4)
C74 P2 C82 C87 141.7(4)
C70 P2 C82 C87 -104.2(4)
C88 P2 C82 C87 22.9(4)
C87 C82 C83 C84 -0.7(7)
P2 C82 C83 C84 -178.1(4)
C82 C83 C84 C85 1.8(8)
C83 C84 C85 C86 -1.4(8)
C84 C85 C86 C87 0.0(7)
C83 C82 C87 C86 -0.7(7)
P2 C82 C87 C86 176.6(3)
C85 C86 C87 C82 1.0(7)
C74 P2 C88 C93 143.7(4)
C70 P2 C88 C93 31.2(4)
C82 P2 C88 C93 -94.9(4)
C74 P2 C88 C89 -32.9(4)
C70 P2 C88 C89 -145.4(3)
C82 P2 C88 C89 88.5(4)
C93 C88 C89 C90 0.1(7)
P2 C88 C89 C90 176.7(4)
C88 C89 C90 C91 0.1(8)
C89 C90 C91 C92 0.8(9)
C90 C91 C92 C93 -2.1(9)
C89 C88 C93 C92 -1.3(7)
P2 C88 C93 C92 -177.9(4)
C91 C92 C93 C88 2.3(8)
C101 C96 C97 C98 1.7(8)
C102 C96 C97 C98 -177.9(5)
Ru2 C96 C97 C98 56.5(4)
C101 C96 C97 C103 174.8(5)
C102 C96 C97 C103 -4.8(8)
Ru2 C96 C97 C103 -130.4(5)
C101 C96 C97 Ru2 -54.7(4)
C102 C96 C97 Ru2 125.6(5)
C96 C97 C98 C99 -1.0(7)
C103 C97 C98 C99 -174.1(5)
Ru2 C97 C98 C99 55.8(4)
C96 C97 C98 C104 177.5(5)
C103 C97 C98 C104 4.4(8)
Ru2 C97 C98 C104 -125.8(5)
C96 C97 C98 Ru2 -56.7(4)
C103 C97 C98 Ru2 130.1(6)
C97 C98 C99 C100 -2.1(7)
C104 C98 C99 C100 179.5(4)
Ru2 C98 C99 C100 52.4(4)
C97 C98 C99 C105 179.6(4)
C104 C98 C99 C105 1.2(7)
Ru2 C98 C99 C105 -125.9(4)
C97 C98 C99 Ru2 -54.5(4)
C104 C98 C99 Ru2 127.1(5)
C98 C99 C100 C101 4.5(7)
C105 C99 C100 C101 -177.2(4)
Ru2 C99 C100 C101 56.7(4)
C98 C99 C100 C106 -177.9(4)
C105 C99 C100 C106 0.4(6)
Ru2 C99 C100 C106 -125.7(4)
C98 C99 C100 Ru2 -52.1(4)
C105 C99 C100 Ru2 126.1(4)
C97 C96 C101 C100 0.6(7)
C102 C96 C101 C100 -179.8(5)
Ru2 C96 C101 C100 -52.4(4)
C97 C96 C101 C107 -177.0(5)
C102 C96 C101 C107 2.5(8)
Ru2 C96 C101 C107 129.9(4)
C97 C96 C101 Ru2 53.0(4)
C102 C96 C101 Ru2 -127.4(5)
C99 C100 C101 C96 -3.8(7)
C106 C100 C101 C96 178.7(4)
Ru2 C100 C101 C96 52.5(4)
C99 C100 C101 C107 174.0(4)
C106 C100 C101 C107 -3.6(7)
Ru2 C100 C101 C107 -129.7(4)
C99 C100 C101 Ru2 -56.3(4)
C106 C100 C101 Ru2 126.2(4)
C124 B2 C108 C113 -91.6(4)
C116 B2 C108 C113 145.5(4)
C132 B2 C108 C113 30.1(5)
C124 B2 C108 C109 81.2(4)
C116 B2 C108 C109 -41.7(5)
C132 B2 C108 C109 -157.1(4)
C113 C108 C109 C110 -2.0(6)
B2 C108 C109 C110 -175.2(4)
C108 C109 C110 C111 1.7(6)
C108 C109 C110 C114 178.5(4)
C109 C110 C111 C112 0.3(6)
C114 C110 C111 C112 -176.5(4)
C110 C111 C112 C113 -1.9(6)
C110 C111 C112 C115 176.5(4)
C111 C112 C113 C108 1.6(6)
C115 C112 C113 C108 -176.8(4)
C109 C108 C113 C112 0.4(6)
B2 C108 C113 C112 173.8(4)
C109 C110 C114 F31 24.1(6)
C111 C110 C114 F31 -159.1(4)
C109 C110 C114 F32 -98.2(5)
C111 C110 C114 F32 78.6(5)
C109 C110 C114 F33 144.1(4)
C111 C110 C114 F33 -39.0(6)
C111 C112 C115 F35 0.1(6)
C113 C112 C115 F35 178.5(4)
C111 C112 C115 F34 -120.3(4)
C113 C112 C115 F34 58.1(5)
C111 C112 C115 F36 122.4(4)
C113 C112 C115 F36 -59.2(6)
C124 B2 C116 C117 -140.7(4)
C108 B2 C116 C117 -22.8(5)
C132 B2 C116 C117 96.6(4)
C124 B2 C116 C121 45.7(5)
C108 B2 C116 C121 163.6(3)
C132 B2 C116 C121 -77.0(4)
C121 C116 C117 C118 -0.9(6)
B2 C116 C117 C118 -174.8(4)
C116 C117 C118 C119 -0.7(6)
C116 C117 C118 C122 -177.4(4)
C117 C118 C119 C120 1.7(6)
C122 C118 C119 C120 178.4(4)
C118 C119 C120 C121 -1.0(6)
C118 C119 C120 C123 178.9(4)
C119 C120 C121 C116 -0.7(6)
C123 C120 C121 C116 179.4(4)
C117 C116 C121 C120 1.5(6)
B2 C116 C121 C120 175.7(3)
C119 C118 C122 F37 173.4(6)
C117 C118 C122 F37 -9.9(8)
C119 C118 C122 F39 -61.1(6)
C117 C118 C122 F39 115.6(5)
C119 C118 C122 F38 54.7(6)
C117 C118 C122 F38 -128.6(5)
C119 C120 C123 F40 -0.9(6)
C121 C120 C123 F40 179.0(4)
C119 C120 C123 F42 -123.6(4)
C121 C120 C123 F42 56.3(5)
C119 C120 C123 F41 118.5(5)
C121 C120 C123 F41 -61.6(5)
C116 B2 C124 C125 21.9(6)
C108 B2 C124 C125 -101.2(4)
C132 B2 C124 C125 139.0(4)
C116 B2 C124 C129 -167.7(4)
C108 B2 C124 C129 69.2(4)
C132 B2 C124 C129 -50.6(5)
C129 C124 C125 C126 -0.4(6)
B2 C124 C125 C126 170.3(4)
C124 C125 C126 C127 0.5(6)
C124 C125 C126 C130 -174.8(4)
C125 C126 C127 C128 -0.2(6)
C130 C126 C127 C128 175.1(4)
C126 C127 C128 C129 -0.2(6)
C126 C127 C128 C131 -179.4(4)
C127 C128 C129 C124 0.3(6)
C131 C128 C129 C124 179.4(4)
C125 C124 C129 C128 0.0(6)
B2 C124 C129 C128 -171.1(4)
C127 C126 C130 F44 26.7(6)
C125 C126 C130 F44 -157.9(4)
C127 C126 C130 F43 147.1(4)
C125 C126 C130 F43 -37.5(5)
C127 C126 C130 F45 -94.8(5)
C125 C126 C130 F45 80.6(5)
C127 C128 C131 F51 110.9(11)
C129 C128 C131 F51 -68.2(12)
C127 C128 C131 F50 -131.1(9)
C129 C128 C131 F50 49.8(10)
C127 C128 C131 F46 -78.9(8)
C129 C128 C131 F46 102.0(8)
C127 C128 C131 F49 -14.5(11)
C129 C128 C131 F49 166.4(10)
C127 C128 C131 F48 41.6(7)
C129 C128 C131 F48 -137.5(5)
C127 C128 C131 F47 158.6(6)
C129 C128 C131 F47 -20.5(8)
F51 C131 F46 F50 69.0(17)
F49 C131 F46 F50 157.9(13)
F48 C131 F46 F50 136.6(10)
F47 C131 F46 F50 27.5(10)
C128 C131 F46 F50 -98.4(10)
F51 C131 F46 F49 -88.9(16)
F50 C131 F46 F49 -157.9(13)
F48 C131 F46 F49 -21.2(9)
F47 C131 F46 F49 -130.3(9)
C128 C131 F46 F49 103.7(8)
F50 C131 F47 F51 158.5(14)
F46 C131 F47 F51 136.1(13)
F49 C131 F47 F51 73.2(17)
F48 C131 F47 F51 25.1(12)
C128 C131 F47 F51 -98.1(12)
F51 C131 F47 F50 -158.5(14)
F46 C131 F47 F50 -22.4(8)
F49 C131 F47 F50 -85.3(14)
F48 C131 F47 F50 -133.4(8)
C128 C131 F47 F50 103.4(8)
F51 C131 F48 F49 154.8(13)
F50 C131 F48 F49 69.1(14)
F46 C131 F48 F49 23.4(9)
F47 C131 F48 F49 135.6(9)
C128 C131 F48 F49 -101.3(9)
F50 C131 F48 F51 -85.7(14)
F46 C131 F48 F51 -131.4(10)
F49 C131 F48 F51 -154.8(13)
F47 C131 F48 F51 -19.2(9)
C128 C131 F48 F51 103.9(9)
C131 F48 F49 F46 -26.8(10)
F51 F48 F49 F46 -3.8(18)
F51 F48 F49 C131 22.9(11)
F50 F46 F49 F48 5(2)
C131 F46 F49 F48 28.0(10)
F50 F46 F49 C131 -23.4(13)
F51 C131 F49 F48 -23.9(12)
F50 C131 F49 F48 -136.6(9)
F46 C131 F49 F48 -153.4(10)
F47 C131 F49 F48 -68.8(13)
C128 C131 F49 F48 102.6(7)
F51 C131 F49 F46 129.5(10)
F50 C131 F49 F46 16.8(9)
F48 C131 F49 F46 153.4(10)
F47 C131 F49 F46 84.6(12)
C128 C131 F49 F46 -104.1(6)
F49 F46 F50 C131 22.6(12)
F49 F46 F50 F47 -7(2)
C131 F46 F50 F47 -29.5(10)
F51 C131 F50 F46 -135.4(11)
F49 C131 F50 F46 -19.4(11)
F48 C131 F50 F46 -67.9(13)
F47 C131 F50 F46 -150.7(10)
C128 C131 F50 F46 102.6(8)
F51 C131 F50 F47 15.2(10)
F46 C131 F50 F47 150.7(10)
F49 C131 F50 F47 131.3(8)
F48 C131 F50 F47 82.7(10)
C128 C131 F50 F47 -106.7(6)
F51 F47 F50 F46 10(2)
C131 F47 F50 F46 31.8(11)
F51 F47 F50 C131 -21.6(14)
F50 F47 F51 C131 19.8(13)
C131 F47 F51 F48 -29.9(13)
F50 F47 F51 F48 -10(2)
F50 C131 F51 F47 -20.0(13)
F46 C131 F51 F47 -66.1(17)
F49 C131 F51 F47 -131.7(11)
F48 C131 F51 F47 -152.4(13)
C128 C131 F51 F47 101.3(10)
F50 C131 F51 F48 132.4(8)
F46 C131 F51 F48 86.3(12)
F49 C131 F51 F48 20.7(10)
F47 C131 F51 F48 152.4(13)
C128 C131 F51 F48 -106.2(6)
F49 F48 F51 F47 8(2)
C131 F48 F51 F47 32.9(15)
F49 F48 F51 C131 -24.9(12)
C124 B2 C132 C133 -20.5(6)
C116 B2 C132 C133 102.0(5)
C108 B2 C132 C133 -136.7(4)
C124 B2 C132 C137 164.1(4)
C116 B2 C132 C137 -73.5(4)
C108 B2 C132 C137 47.9(5)
C137 C132 C133 C134 -0.1(6)
B2 C132 C133 C134 -175.6(4)
C132 C133 C134 C135 -0.3(7)
C132 C133 C134 C138 179.4(5)
C133 C134 C135 C136 0.6(7)
C138 C134 C135 C136 -179.0(5)
C134 C135 C136 C137 -0.6(7)
C134 C135 C136 C139 -179.5(5)
C135 C136 C137 C132 0.3(7)
C139 C136 C137 C132 179.1(4)
C133 C132 C137 C136 0.1(6)
B2 C132 C137 C136 175.9(4)
C135 C134 C138 F53 95.7(6)
C133 C134 C138 F53 -84.0(6)
C135 C134 C138 F52 -143.7(5)
C133 C134 C138 F52 36.6(7)
C135 C134 C138 F54 -25.5(7)
C133 C134 C138 F54 154.8(5)
C135 C136 C139 F55 -10.2(8)
C137 C136 C139 F55 170.9(5)
C135 C136 C139 F56 116.8(5)
C137 C136 C139 F56 -62.1(7)
C135 C136 C139 F57 -128.7(5)
C137 C136 C139 F57 52.5(6)
